data_2230147
loop_
_publ_author_name
'bin Shawkataly, Omar'
'Alam, Mohd. Gulfam'
'Yeap, Chin Sing'
'Fun, Hoong-Kun'

_publ_section_title
;
 [\m-Bis(diphenylarsanyl)methane-1:2\k^2^<i>As</i>:<i>As</i>']nonacarbonyl-1\k^3^C,2\k^3^C,3\k^3^C-(triisopropyl
 phosphite-3\k<i>P</i>)-<i>triangulo</i>-triruthenium(0)
;
_journal_coeditor_code SJ5121
_journal_issue 5
_journal_name_full 'Acta Crystallographica Section E'
_journal_page_first m545
_journal_page_last m546
_journal_paper_doi 10.1107/S1600536811012050
_journal_volume 67
_journal_year 2011
_chemical_formula_iupac '[Ru3 (C25 H22 As2) (C9 H21 O3 P) (C O)9]'
_chemical_formula_moiety 'C43 H43 As2 O12 P Ru3'
_chemical_formula_sum 'C43 H43 As2 O12 P Ru3'
_chemical_formula_weight 1235.79
_chemical_name_systematic
'[\m-Bis(diphenylarsanyl)methane-1:2\k^2^<i>As</i>:<i>As</i>']nonacarbonyl-1\k^3^C,2\k^3^C,3\k^3^C-(triisopropyl phosphite-3\k<i>P</i>)-<i>triangulo</i>-triruthenium(0)'
_space_group_IT_number 2
_symmetry_cell_setting triclinic
_symmetry_space_group_name_Hall '-P 1'
_symmetry_space_group_name_H-M 'P -1'
_atom_sites_solution_hydrogens geom
_atom_sites_solution_primary direct
_atom_sites_solution_secondary difmap
_audit_creation_method SHELXL-97
_cell_angle_alpha 93.4940(10)
_cell_angle_beta 103.2300(10)
_cell_angle_gamma 90.3830(10)
_cell_formula_units_Z 4
_cell_length_a 12.3481(3)
_cell_length_b 18.1697(4)
_cell_length_c 21.5295(5)
_cell_measurement_reflns_used 9785
_cell_measurement_temperature 100.0(10)
_cell_measurement_theta_max 37.57
_cell_measurement_theta_min 2.83
_cell_volume 4692.39(19)
_computing_cell_refinement 'SAINT (Bruker, 2009)'
_computing_data_collection 'APEX2 (Bruker, 2009)'
_computing_data_reduction 'SAINT (Bruker, 2009)'
_computing_molecular_graphics 'SHELXTL (Sheldrick, 2008)'
_computing_publication_material 'SHELXTL (Sheldrick, 2008) and PLATON (Spek, 2009)'
_computing_structure_refinement 'SHELXTL (Sheldrick, 2008)'
_computing_structure_solution 'SHELXTL (Sheldrick, 2008)'
_diffrn_ambient_temperature 100.0(10)
_diffrn_measured_fraction_theta_full 0.990
_diffrn_measured_fraction_theta_max 0.990
_diffrn_measurement_device_type
;
Bruker APEXII DUO CCD area-detector
;
_diffrn_measurement_method '\f and \w scans'
_diffrn_radiation_monochromator graphite
_diffrn_radiation_source 'fine-focus sealed tube'
_diffrn_radiation_type MoK\a
_diffrn_radiation_wavelength 0.71073
_diffrn_reflns_av_R_equivalents 0.0261
_diffrn_reflns_av_sigmaI/netI 0.0247
_diffrn_reflns_limit_h_max 19
_diffrn_reflns_limit_h_min -19
_diffrn_reflns_limit_k_max 29
_diffrn_reflns_limit_k_min -29
_diffrn_reflns_limit_l_max 34
_diffrn_reflns_limit_l_min -34
_diffrn_reflns_number 161249
_diffrn_reflns_theta_full 35.00
_diffrn_reflns_theta_max 35.00
_diffrn_reflns_theta_min 1.75
_diffrn_standards_number 0
_exptl_absorpt_coefficient_mu 2.445
_exptl_absorpt_correction_T_max 0.6591
_exptl_absorpt_correction_T_min 0.4833
_exptl_absorpt_correction_type multi-scan
_exptl_absorpt_process_details '(SADABS; Bruker, 2009)'
_exptl_crystal_colour Red
_exptl_crystal_density_diffrn 1.749
_exptl_crystal_density_method 'not measured'
_exptl_crystal_description Plate
_exptl_crystal_F_000 2440
_exptl_crystal_size_max 0.35
_exptl_crystal_size_mid 0.23
_exptl_crystal_size_min 0.19
_refine_diff_density_max 1.569
_refine_diff_density_min -1.257
_refine_ls_extinction_method none
_refine_ls_goodness_of_fit_ref 1.010
_refine_ls_hydrogen_treatment constr
_refine_ls_matrix_type full
_refine_ls_number_parameters 1093
_refine_ls_number_reflns 40931
_refine_ls_number_restraints 0
_refine_ls_restrained_S_all 1.010
_refine_ls_R_factor_all 0.0320
_refine_ls_R_factor_gt 0.0239
_refine_ls_shift/su_max 0.005
_refine_ls_shift/su_mean 0.000
_refine_ls_structure_factor_coef Fsqd
_refine_ls_weighting_details 'calc w=1/[\s^2^(Fo^2^)+(0.0207P)^2^+3.4447P] where P=(Fo^2^+2Fc^2^)/3'
_refine_ls_weighting_scheme calc
_refine_ls_wR_factor_gt 0.0517
_refine_ls_wR_factor_ref 0.0545
_reflns_number_gt 35153
_reflns_number_total 40931
_reflns_threshold_expression I>2\s(I)
_cod_data_source_file sj5121.cif
_cod_data_source_block I
_cod_original_cell_volume 4692.38(19)
_cod_database_code 2230147
_cod_database_fobs_code 2230147

loop_
_symmetry_equiv_pos_as_xyz
'x, y, z'
'-x, -y, -z'

loop_
_atom_site_type_symbol
_atom_site_label
_atom_site_fract_x
_atom_site_fract_y
_atom_site_fract_z
_atom_site_U_iso_or_equiv
_atom_site_adp_type
_atom_site_calc_flag
_atom_site_refinement_flags
_atom_site_occupancy
_atom_site_disorder_assembly
_atom_site_disorder_group
Ru Ru1A 0.185622(9) 0.312340(6) 0.427544(5) 0.01368(2) Uani d . 1 . .
Ru Ru2A 0.340063(9) 0.193747(6) 0.432267(5) 0.01354(2) Uani d . 1 . .
Ru Ru3A 0.197922(9) 0.197674(6) 0.517361(5) 0.01439(2) Uani d . 1 . .
As As1A 0.236634(11) 0.355824(7) 0.331871(6) 0.01348(2) Uani d . 1 . .
As As2A 0.428726(11) 0.234754(8) 0.351165(6) 0.01387(2) Uani d . 1 . .
P P1A 0.05349(3) 0.20550(2) 0.567872(17) 0.01507(6) Uani d . 1 . .
O O1A -0.03079(10) 0.22772(7) 0.36225(6) 0.0276(2) Uani d . 1 . .
O O2A 0.03402(11) 0.43647(7) 0.44928(6) 0.0281(3) Uani d . 1 . .
O O3A 0.37695(11) 0.39986(7) 0.51876(6) 0.0268(2) Uani d . 1 . .
O O4A 0.51675(10) 0.26282(7) 0.54581(6) 0.0247(2) Uani d . 1 . .
O O5A 0.43156(12) 0.03960(7) 0.44851(7) 0.0338(3) Uani d . 1 . .
O O6A 0.16098(10) 0.13352(7) 0.31667(6) 0.0269(2) Uani d . 1 . .
O O7A 0.04765(11) 0.08535(7) 0.42250(6) 0.0293(2) Uani d . 1 . .
O O8A 0.32119(11) 0.06903(7) 0.58178(6) 0.0302(3) Uani d . 1 . .
O O9A 0.33184(11) 0.30623(8) 0.62211(6) 0.0303(3) Uani d . 1 . .
O O10A 0.04745(9) 0.14607(6) 0.61850(5) 0.01956(19) Uani d . 1 . .
O O11A -0.06140(9) 0.18840(6) 0.51830(5) 0.01920(19) Uani d . 1 . .
O O12A 0.03848(9) 0.27785(6) 0.61109(5) 0.01966(19) Uani d . 1 . .
C C1A 0.12125(11) 0.38267(7) 0.25888(7) 0.0154(2) Uani d . 1 . .
C C2A 0.02752(13) 0.41811(9) 0.27021(8) 0.0230(3) Uani d . 1 . .
H H2AA 0.0163 0.4234 0.3115 0.028 Uiso calc R 1 . .
C C3A -0.04975(14) 0.44579(10) 0.21959(9) 0.0270(3) Uani d . 1 . .
H H3AA -0.1118 0.4701 0.2274 0.032 Uiso calc R 1 . .
C C4A -0.03447(13) 0.43732(9) 0.15792(8) 0.0229(3) Uani d . 1 . .
H H4AA -0.0861 0.4560 0.1244 0.027 Uiso calc R 1 . .
C C5A 0.05729(14) 0.40114(10) 0.14619(8) 0.0258(3) Uani d . 1 . .
H H5AA 0.0667 0.3945 0.1046 0.031 Uiso calc R 1 . .
C C6A 0.13607(13) 0.37452(9) 0.19675(7) 0.0234(3) Uani d . 1 . .
H H6AA 0.1988 0.3512 0.1888 0.028 Uiso calc R 1 . .
C C7A 0.32135(11) 0.44843(8) 0.34206(7) 0.0158(2) Uani d . 1 . .
C C8A 0.38946(14) 0.46559(9) 0.30141(8) 0.0221(3) Uani d . 1 . .
H H8AA 0.4005 0.4307 0.2701 0.027 Uiso calc R 1 . .
C C9A 0.44112(14) 0.53480(9) 0.30737(8) 0.0239(3) Uani d . 1 . .
H H9AA 0.4866 0.5458 0.2801 0.029 Uiso calc R 1 . .
C C10A 0.42536(13) 0.58731(9) 0.35355(8) 0.0222(3) Uani d . 1 . .
H H10A 0.4602 0.6334 0.3574 0.027 Uiso calc R 1 . .
C C11A 0.35700(14) 0.57061(9) 0.39414(8) 0.0231(3) Uani d . 1 . .
H H11A 0.3459 0.6058 0.4252 0.028 Uiso calc R 1 . .
C C12A 0.30522(13) 0.50151(8) 0.38852(7) 0.0195(2) Uani d . 1 . .
H H12A 0.2597 0.4907 0.4158 0.023 Uiso calc R 1 . .
C C13A 0.32281(12) 0.28819(8) 0.28830(6) 0.0162(2) Uani d . 1 . .
H H13A 0.2728 0.2533 0.2594 0.019 Uiso calc R 1 . .
H H13B 0.3628 0.3159 0.2632 0.019 Uiso calc R 1 . .
C C14A 0.47177(12) 0.15555(7) 0.29804(7) 0.0163(2) Uani d . 1 . .
C C15A 0.54633(13) 0.10433(9) 0.32842(7) 0.0217(3) Uani d . 1 . .
H H15A 0.5753 0.1102 0.3723 0.026 Uiso calc R 1 . .
C C16A 0.57737(14) 0.04462(9) 0.29348(8) 0.0243(3) Uani d . 1 . .
H H16A 0.6276 0.0110 0.3138 0.029 Uiso calc R 1 . .
C C17A 0.53324(14) 0.03528(8) 0.22813(8) 0.0230(3) Uani d . 1 . .
H H17A 0.5542 -0.0046 0.2046 0.028 Uiso calc R 1 . .
C C18A 0.45801(14) 0.08520(8) 0.19785(7) 0.0219(3) Uani d . 1 . .
H H18A 0.4278 0.0784 0.1541 0.026 Uiso calc R 1 . .
C C19A 0.42734(13) 0.14551(8) 0.23259(7) 0.0184(2) Uani d . 1 . .
H H19A 0.3771 0.1791 0.2120 0.022 Uiso calc R 1 . .
C C20A 0.55895(12) 0.30004(8) 0.37121(7) 0.0171(2) Uani d . 1 . .
C C21A 0.56048(13) 0.36082(8) 0.41418(7) 0.0208(3) Uani d . 1 . .
H H21A 0.5007 0.3686 0.4332 0.025 Uiso calc R 1 . .
C C22A 0.65110(15) 0.40982(9) 0.42867(8) 0.0267(3) Uani d . 1 . .
H H22A 0.6512 0.4509 0.4567 0.032 Uiso calc R 1 . .
C C23A 0.74138(14) 0.39751(10) 0.40137(9) 0.0288(3) Uani d . 1 . .
H H23A 0.8021 0.4302 0.4112 0.035 Uiso calc R 1 . .
C C24A 0.74112(14) 0.33647(10) 0.35934(9) 0.0271(3) Uani d . 1 . .
H H24A 0.8021 0.3279 0.3415 0.033 Uiso calc R 1 . .
C C25A 0.64965(13) 0.28783(9) 0.34373(8) 0.0216(3) Uani d . 1 . .
H H25A 0.6492 0.2474 0.3151 0.026 Uiso calc R 1 . .
C C26A 0.13545(13) 0.13752(9) 0.67551(7) 0.0226(3) Uani d . 1 . .
H H26A 0.2071 0.1510 0.6666 0.027 Uiso calc R 1 . .
C C27A 0.1157(2) 0.18750(15) 0.73067(11) 0.0520(5) Uani d . 1 . .
H H27A 0.1225 0.2381 0.7213 0.078 Uiso calc R 1 . .
H H27B 0.1698 0.1780 0.7689 0.078 Uiso calc R 1 . .
H H27C 0.0424 0.1781 0.7368 0.078 Uiso calc R 1 . .
C C28A 0.13514(19) 0.05692(11) 0.68819(11) 0.0395(5) Uani d . 1 . .
H H28A 0.1436 0.0279 0.6509 0.059 Uiso calc R 1 . .
H H28B 0.0660 0.0437 0.6982 0.059 Uiso calc R 1 . .
H H28C 0.1956 0.0477 0.7235 0.059 Uiso calc R 1 . .
C C29A -0.16430(12) 0.16323(9) 0.53451(8) 0.0219(3) Uani d . 1 . .
H H29A -0.1631 0.1786 0.5791 0.026 Uiso calc R 1 . .
C C30A -0.17230(18) 0.08025(11) 0.52515(13) 0.0427(4) Uani d . 1 . .
H H30A -0.1106 0.0593 0.5537 0.064 Uiso calc R 1 . .
H H30B -0.1707 0.0654 0.4818 0.064 Uiso calc R 1 . .
H H30C -0.2407 0.0632 0.5340 0.064 Uiso calc R 1 . .
C C31A -0.25866(18) 0.19967(14) 0.49048(12) 0.0440(4) Uani d . 1 . .
H H31A -0.2528 0.2521 0.4996 0.066 Uiso calc R 1 . .
H H31B -0.3283 0.1818 0.4969 0.066 Uiso calc R 1 . .
H H31C -0.2549 0.1883 0.4469 0.066 Uiso calc R 1 . .
C C32A 0.04283(14) 0.35253(8) 0.59024(8) 0.0223(3) Uani d . 1 . .
H H32A 0.0905 0.3536 0.5596 0.027 Uiso calc R 1 . .
C C33A -0.07353(16) 0.37404(10) 0.55800(10) 0.0302(4) Uani d . 1 . .
H H33A -0.0996 0.3430 0.5197 0.045 Uiso calc R 1 . .
H H33B -0.0728 0.4246 0.5474 0.045 Uiso calc R 1 . .
H H33C -0.1221 0.3683 0.5865 0.045 Uiso calc R 1 . .
C C34A 0.09399(19) 0.40151(10) 0.64906(10) 0.0348(4) Uani d . 1 . .
H H34A 0.1656 0.3833 0.6688 0.052 Uiso calc R 1 . .
H H34B 0.0466 0.4014 0.6787 0.052 Uiso calc R 1 . .
H H34C 0.1023 0.4509 0.6370 0.052 Uiso calc R 1 . .
C C35A 0.05387(13) 0.25422(8) 0.38600(7) 0.0198(3) Uani d . 1 . .
C C36A 0.09066(13) 0.38836(8) 0.44165(7) 0.0186(2) Uani d . 1 . .
C C37A 0.30942(13) 0.36302(8) 0.48535(7) 0.0194(2) Uani d . 1 . .
C C38A 0.44768(12) 0.23894(8) 0.50448(7) 0.0181(2) Uani d . 1 . .
C C39A 0.40018(13) 0.09858(9) 0.44396(7) 0.0209(3) Uani d . 1 . .
C C40A 0.22252(12) 0.15734(8) 0.36194(7) 0.0189(2) Uani d . 1 . .
C C41A 0.10377(13) 0.12908(8) 0.45433(7) 0.0207(3) Uani d . 1 . .
C C42A 0.27394(13) 0.11760(9) 0.55825(7) 0.0208(3) Uani d . 1 . .
C C43A 0.28449(13) 0.26821(9) 0.58020(7) 0.0211(3) Uani d . 1 . .
Ru Ru1B 0.339824(9) 0.737543(6) 0.020451(5) 0.01278(2) Uani d . 1 . .
Ru Ru2B 0.554997(9) 0.807238(6) 0.065368(5) 0.01303(2) Uani d . 1 . .
Ru Ru3B 0.409502(9) 0.797940(6) 0.148373(5) 0.01333(2) Uani d . 1 . .
As As1B 0.354067(12) 0.725193(8) -0.090391(7) 0.01419(2) Uani d . 1 . .
As As2B 0.617117(12) 0.757903(8) -0.027337(7) 0.01422(2) Uani d . 1 . .
P P1B 0.24434(3) 0.79901(2) 0.179505(17) 0.01526(6) Uani d . 1 . .
O O1B 0.48228(10) 0.60037(6) 0.04909(6) 0.0230(2) Uani d . 1 . .
O O2B 0.12319(10) 0.65451(7) 0.01519(7) 0.0297(3) Uani d . 1 . .
O O3B 0.19725(10) 0.87497(6) -0.00891(6) 0.0250(2) Uani d . 1 . .
O O4B 0.43815(10) 0.92849(6) -0.01740(6) 0.0259(2) Uani d . 1 . .
O O5B 0.72668(10) 0.92191(7) 0.13537(6) 0.0285(2) Uani d . 1 . .
O O6B 0.67389(10) 0.68923(6) 0.15124(6) 0.0234(2) Uani d . 1 . .
O O7B 0.44806(12) 0.63705(7) 0.18197(6) 0.0296(3) Uani d . 1 . .
O O8B 0.58619(11) 0.84901(8) 0.26636(6) 0.0324(3) Uani d . 1 . .
O O9B 0.35312(11) 0.95402(6) 0.10515(6) 0.0254(2) Uani d . 1 . .
O O10B 0.24208(10) 0.83223(7) 0.24973(6) 0.0260(2) Uani d . 1 . .
O O11B 0.17395(9) 0.72522(6) 0.17894(6) 0.0217(2) Uani d . 1 . .
O O12B 0.15674(9) 0.84427(6) 0.13157(5) 0.0203(2) Uani d . 1 . .
C C1B 0.33933(12) 0.62820(7) -0.13510(7) 0.0163(2) Uani d . 1 . .
C C2B 0.35030(13) 0.62110(8) -0.19829(7) 0.0201(3) Uani d . 1 . .
H H2BA 0.3574 0.6630 -0.2200 0.024 Uiso calc R 1 . .
C C3B 0.35059(14) 0.55150(9) -0.22884(7) 0.0227(3) Uani d . 1 . .
H H3BA 0.3578 0.5468 -0.2709 0.027 Uiso calc R 1 . .
C C4B 0.34000(13) 0.48894(9) -0.19637(8) 0.0227(3) Uani d . 1 . .
H H4BA 0.3419 0.4423 -0.2165 0.027 Uiso calc R 1 . .
C C5B 0.32664(12) 0.49591(8) -0.13416(7) 0.0200(3) Uani d . 1 . .
H H5BA 0.3180 0.4540 -0.1129 0.024 Uiso calc R 1 . .
C C6B 0.32616(12) 0.56564(8) -0.10337(7) 0.0177(2) Uani d . 1 . .
H H6BA 0.3170 0.5702 -0.0616 0.021 Uiso calc R 1 . .
C C7B 0.25050(12) 0.78285(8) -0.14899(7) 0.0169(2) Uani d . 1 . .
C C8B 0.27299(15) 0.85673(9) -0.15500(9) 0.0279(3) Uani d . 1 . .
H H8BA 0.3416 0.8778 -0.1343 0.033 Uiso calc R 1 . .
C C9B 0.19267(16) 0.89929(9) -0.19204(9) 0.0317(4) Uani d . 1 . .
H H9BA 0.2081 0.9487 -0.1961 0.038 Uiso calc R 1 . .
C C10B 0.09035(15) 0.86873(9) -0.22268(8) 0.0272(3) Uani d . 1 . .
H H10B 0.0372 0.8972 -0.2477 0.033 Uiso calc R 1 . .
C C11B 0.06720(13) 0.79510(9) -0.21592(8) 0.0235(3) Uani d . 1 . .
H H11B -0.0020 0.7745 -0.2360 0.028 Uiso calc R 1 . .
C C12B 0.14688(12) 0.75218(8) -0.17930(7) 0.0197(3) Uani d . 1 . .
H H12B 0.1310 0.7029 -0.1750 0.024 Uiso calc R 1 . .
C C13B 0.49808(12) 0.75811(8) -0.10505(7) 0.0188(2) Uani d . 1 . .
H H13C 0.5175 0.7258 -0.1382 0.023 Uiso calc R 1 . .
H H13D 0.4912 0.8076 -0.1199 0.023 Uiso calc R 1 . .
C C14B 0.67501(13) 0.65916(8) -0.02879(7) 0.0190(3) Uani d . 1 . .
C C15B 0.77084(15) 0.64590(9) 0.01763(8) 0.0255(3) Uani d . 1 . .
H H15B 0.7999 0.6823 0.0495 0.031 Uiso calc R 1 . .
C C16B 0.82291(18) 0.57824(10) 0.01631(10) 0.0337(4) Uani d . 1 . .
H H16B 0.8874 0.5696 0.0468 0.040 Uiso calc R 1 . .
C C17B 0.77798(18) 0.52375(10) -0.03081(11) 0.0370(5) Uani d . 1 . .
H H17B 0.8129 0.4787 -0.0320 0.044 Uiso calc R 1 . .
C C18B 0.68180(17) 0.53615(10) -0.07589(11) 0.0357(4) Uani d . 1 . .
H H18B 0.6513 0.4990 -0.1067 0.043 Uiso calc R 1 . .
C C19B 0.63018(14) 0.60414(9) -0.07547(9) 0.0265(3) Uani d . 1 . .
H H19B 0.5660 0.6126 -0.1063 0.032 Uiso calc R 1 . .
C C20B 0.73519(12) 0.81087(8) -0.05346(7) 0.0173(2) Uani d . 1 . .
C C21B 0.80847(14) 0.77348(9) -0.08396(8) 0.0247(3) Uani d . 1 . .
H H21B 0.7994 0.7229 -0.0937 0.030 Uiso calc R 1 . .
C C22B 0.89520(16) 0.81160(10) -0.09990(10) 0.0316(4) Uani d . 1 . .
H H22B 0.9443 0.7864 -0.1201 0.038 Uiso calc R 1 . .
C C23B 0.90882(15) 0.88701(10) -0.08582(10) 0.0307(4) Uani d . 1 . .
H H23B 0.9672 0.9124 -0.0963 0.037 Uiso calc R 1 . .
C C24B 0.83519(14) 0.92459(9) -0.05607(9) 0.0267(3) Uani d . 1 . .
H H24B 0.8437 0.9753 -0.0472 0.032 Uiso calc R 1 . .
C C25B 0.74863(12) 0.88669(8) -0.03947(8) 0.0208(3) Uani d . 1 . .
H H25B 0.6999 0.9120 -0.0191 0.025 Uiso calc R 1 . .
C C26B 0.31227(16) 0.89327(10) 0.28401(9) 0.0305(4) Uani d . 1 . .
H H26B 0.3632 0.9091 0.2583 0.037 Uiso calc R 1 . .
C C27B 0.2382(2) 0.95604(15) 0.29488(11) 0.0520(5) Uani d . 1 . .
H H27D 0.1988 0.9722 0.2544 0.078 Uiso calc R 1 . .
H H27E 0.2828 0.9962 0.3190 0.078 Uiso calc R 1 . .
H H27F 0.1858 0.9397 0.3182 0.078 Uiso calc R 1 . .
C C28B 0.37867(18) 0.86573(14) 0.34603(9) 0.0392(4) Uani d . 1 . .
H H28D 0.4231 0.8251 0.3369 0.059 Uiso calc R 1 . .
H H28E 0.3287 0.8498 0.3710 0.059 Uiso calc R 1 . .
H H28F 0.4263 0.9048 0.3696 0.059 Uiso calc R 1 . .
C C29B 0.20585(15) 0.66959(10) 0.22553(10) 0.0293(4) Uani d . 1 . .
H H29B 0.2850 0.6757 0.2464 0.035 Uiso calc R 1 . .
C C30B 0.18501(18) 0.59571(11) 0.18843(13) 0.0427(4) Uani d . 1 . .
H H30D 0.2279 0.5930 0.1564 0.064 Uiso calc R 1 . .
H H30E 0.1074 0.5900 0.1682 0.064 Uiso calc R 1 . .
H H30F 0.2065 0.5571 0.2170 0.064 Uiso calc R 1 . .
C C31B 0.13696(18) 0.67900(14) 0.27457(12) 0.0440(4) Uani d . 1 . .
H H31D 0.1547 0.7259 0.2980 0.066 Uiso calc R 1 . .
H H31E 0.1527 0.6403 0.3035 0.066 Uiso calc R 1 . .
H H31F 0.0594 0.6769 0.2535 0.066 Uiso calc R 1 . .
C C32B 0.04202(12) 0.85458(9) 0.13787(8) 0.0227(3) Uani d . 1 . .
H H32B 0.0375 0.8471 0.1819 0.027 Uiso calc R 1 . .
C C33B -0.03334(15) 0.79981(11) 0.09303(11) 0.0365(4) Uani d . 1 . .
H H33D -0.0127 0.7507 0.1045 0.055 Uiso calc R 1 . .
H H33E -0.0266 0.8058 0.0501 0.055 Uiso calc R 1 . .
H H33F -0.1089 0.8078 0.0958 0.055 Uiso calc R 1 . .
C C34B 0.01410(15) 0.93339(10) 0.12292(11) 0.0319(4) Uani d . 1 . .
H H34D 0.0661 0.9663 0.1518 0.048 Uiso calc R 1 . .
H H34E -0.0599 0.9433 0.1278 0.048 Uiso calc R 1 . .
H H34F 0.0184 0.9407 0.0797 0.048 Uiso calc R 1 . .
C C35B 0.43313(12) 0.65362(8) 0.04108(7) 0.0171(2) Uani d . 1 . .
C C36B 0.20505(12) 0.68588(8) 0.01746(7) 0.0191(2) Uani d . 1 . .
C C37B 0.25441(12) 0.82674(8) 0.00457(7) 0.0179(2) Uani d . 1 . .
C C38B 0.47542(12) 0.88203(8) 0.01420(7) 0.0184(2) Uani d . 1 . .
C C39B 0.66404(12) 0.87716(8) 0.10905(7) 0.0182(2) Uani d . 1 . .
C C40B 0.62378(12) 0.73118(8) 0.11932(7) 0.0178(2) Uani d . 1 . .
C C41B 0.43382(13) 0.69593(8) 0.16652(7) 0.0203(3) Uani d . 1 . .
C C42B 0.51685(13) 0.83132(9) 0.22284(7) 0.0213(3) Uani d . 1 . .
C C43B 0.37617(12) 0.89545(8) 0.11856(7) 0.0188(2) Uani d . 1 . .

loop_
_atom_site_aniso_label
_atom_site_aniso_U_11
_atom_site_aniso_U_22
_atom_site_aniso_U_33
_atom_site_aniso_U_12
_atom_site_aniso_U_13
_atom_site_aniso_U_23
Ru1A 0.01498(4) 0.01348(4) 0.01328(4) 0.00320(3) 0.00426(3) 0.00231(3)
Ru2A 0.01373(4) 0.01421(4) 0.01253(4) 0.00283(3) 0.00234(3) 0.00207(3)
Ru3A 0.01465(4) 0.01462(4) 0.01440(4) 0.00116(3) 0.00371(4) 0.00334(3)
As1A 0.01435(6) 0.01388(6) 0.01247(6) 0.00331(4) 0.00323(4) 0.00196(4)
As2A 0.01417(6) 0.01534(6) 0.01208(6) 0.00351(4) 0.00263(4) 0.00179(4)
P1A 0.01446(14) 0.01624(15) 0.01473(14) 0.00120(11) 0.00285(12) 0.00451(11)
O1A 0.0223(5) 0.0260(6) 0.0318(6) 0.0010(4) 0.0012(5) 0.0003(5)
O2A 0.0316(6) 0.0217(5) 0.0361(7) 0.0102(5) 0.0170(5) 0.0054(5)
O3A 0.0284(6) 0.0238(5) 0.0243(6) 0.0000(4) -0.0017(5) 0.0002(4)
O4A 0.0218(5) 0.0287(6) 0.0209(5) 0.0021(4) -0.0001(4) -0.0016(4)
O5A 0.0432(8) 0.0236(6) 0.0329(7) 0.0138(5) 0.0039(6) 0.0060(5)
O6A 0.0214(5) 0.0308(6) 0.0246(6) 0.0032(4) -0.0008(4) -0.0047(5)
O7A 0.0334(6) 0.0240(6) 0.0284(6) -0.0051(5) 0.0038(5) -0.0012(5)
O8A 0.0347(7) 0.0281(6) 0.0285(6) 0.0116(5) 0.0059(5) 0.0110(5)
O9A 0.0289(6) 0.0367(7) 0.0241(6) -0.0104(5) 0.0054(5) -0.0039(5)
O10A 0.0167(4) 0.0221(5) 0.0202(5) 0.0008(4) 0.0026(4) 0.0104(4)
O11A 0.0148(4) 0.0246(5) 0.0178(5) 0.0010(4) 0.0020(4) 0.0049(4)
O12A 0.0248(5) 0.0181(5) 0.0181(5) 0.0012(4) 0.0084(4) 0.0034(4)
C1A 0.0148(5) 0.0143(5) 0.0159(6) 0.0017(4) 0.0011(4) 0.0023(4)
C2A 0.0174(6) 0.0307(8) 0.0205(7) 0.0070(5) 0.0032(5) 0.0026(6)
C3A 0.0183(7) 0.0320(8) 0.0293(8) 0.0089(6) 0.0017(6) 0.0040(6)
C4A 0.0165(6) 0.0227(7) 0.0267(7) 0.0005(5) -0.0026(5) 0.0089(6)
C5A 0.0242(7) 0.0336(8) 0.0186(7) 0.0049(6) 0.0014(6) 0.0080(6)
C6A 0.0221(7) 0.0304(8) 0.0178(6) 0.0097(6) 0.0034(5) 0.0050(5)
C7A 0.0160(5) 0.0167(6) 0.0148(5) 0.0018(4) 0.0029(4) 0.0031(4)
C8A 0.0269(7) 0.0210(6) 0.0213(7) 0.0017(5) 0.0111(6) 0.0025(5)
C9A 0.0245(7) 0.0235(7) 0.0267(7) -0.0003(5) 0.0113(6) 0.0063(6)
C10A 0.0216(7) 0.0209(6) 0.0230(7) -0.0033(5) 0.0022(5) 0.0034(5)
C11A 0.0265(7) 0.0208(7) 0.0216(7) -0.0037(5) 0.0058(6) -0.0023(5)
C12A 0.0214(6) 0.0192(6) 0.0186(6) -0.0009(5) 0.0064(5) 0.0003(5)
C13A 0.0175(6) 0.0171(6) 0.0138(5) 0.0054(4) 0.0032(4) 0.0018(4)
C14A 0.0181(6) 0.0155(5) 0.0159(6) 0.0027(4) 0.0051(5) 0.0016(4)
C15A 0.0234(7) 0.0232(7) 0.0178(6) 0.0089(5) 0.0031(5) 0.0012(5)
C16A 0.0272(7) 0.0216(7) 0.0243(7) 0.0100(6) 0.0057(6) 0.0032(5)
C17A 0.0314(8) 0.0162(6) 0.0230(7) 0.0043(5) 0.0095(6) 0.0011(5)
C18A 0.0324(8) 0.0161(6) 0.0172(6) 0.0016(5) 0.0056(6) 0.0005(5)
C19A 0.0240(7) 0.0151(6) 0.0158(6) 0.0023(5) 0.0033(5) 0.0020(4)
C20A 0.0158(6) 0.0189(6) 0.0159(6) 0.0016(4) 0.0013(5) 0.0044(5)
C21A 0.0211(6) 0.0218(6) 0.0188(6) 0.0008(5) 0.0029(5) 0.0016(5)
C22A 0.0288(8) 0.0247(7) 0.0233(7) -0.0051(6) -0.0007(6) 0.0015(6)
C23A 0.0226(7) 0.0323(8) 0.0292(8) -0.0071(6) -0.0008(6) 0.0108(7)
C24A 0.0178(6) 0.0352(8) 0.0294(8) 0.0010(6) 0.0050(6) 0.0116(7)
C25A 0.0185(6) 0.0260(7) 0.0215(7) 0.0035(5) 0.0059(5) 0.0059(5)
C26A 0.0204(6) 0.0299(7) 0.0183(6) 0.0050(5) 0.0036(5) 0.0106(5)
C27A 0.0609(11) 0.0565(10) 0.0322(7) 0.0290(9) -0.0004(7) -0.0087(7)
C28A 0.0400(10) 0.0346(10) 0.0419(11) 0.0058(8) 0.0000(9) 0.0227(8)
C29A 0.0155(6) 0.0260(7) 0.0242(7) -0.0007(5) 0.0044(5) 0.0035(5)
C30A 0.0312(7) 0.0245(6) 0.0691(11) -0.0042(5) 0.0036(7) 0.0074(6)
C31A 0.0319(7) 0.0525(9) 0.0538(9) 0.0109(6) 0.0167(7) 0.0258(8)
C32A 0.0283(7) 0.0176(6) 0.0243(7) -0.0001(5) 0.0124(6) 0.0028(5)
C33A 0.0337(9) 0.0229(7) 0.0383(9) 0.0087(6) 0.0150(7) 0.0102(7)
C34A 0.0459(11) 0.0261(8) 0.0351(9) -0.0104(7) 0.0176(8) -0.0073(7)
C35A 0.0209(6) 0.0179(6) 0.0214(6) 0.0045(5) 0.0061(5) 0.0019(5)
C36A 0.0214(6) 0.0178(6) 0.0185(6) 0.0023(5) 0.0075(5) 0.0039(5)
C37A 0.0212(6) 0.0198(6) 0.0174(6) 0.0044(5) 0.0044(5) 0.0041(5)
C38A 0.0183(6) 0.0195(6) 0.0167(6) 0.0036(5) 0.0044(5) 0.0023(5)
C39A 0.0220(7) 0.0221(6) 0.0180(6) 0.0051(5) 0.0031(5) 0.0026(5)
C40A 0.0165(6) 0.0206(6) 0.0193(6) 0.0043(5) 0.0030(5) 0.0022(5)
C41A 0.0234(7) 0.0190(6) 0.0204(6) 0.0017(5) 0.0059(5) 0.0038(5)
C42A 0.0213(6) 0.0222(6) 0.0198(6) 0.0021(5) 0.0057(5) 0.0049(5)
C43A 0.0188(6) 0.0249(7) 0.0207(6) -0.0016(5) 0.0064(5) 0.0033(5)
Ru1B 0.01209(4) 0.01290(4) 0.01270(4) -0.00062(3) 0.00130(3) 0.00173(3)
Ru2B 0.01213(4) 0.01236(4) 0.01426(4) -0.00093(3) 0.00238(3) 0.00084(3)
Ru3B 0.01277(4) 0.01367(4) 0.01320(4) 0.00093(3) 0.00229(3) 0.00055(3)
As1B 0.01590(6) 0.01336(6) 0.01246(6) -0.00087(4) 0.00123(5) 0.00213(4)
As2B 0.01477(6) 0.01318(6) 0.01513(6) -0.00051(4) 0.00402(5) 0.00199(4)
P1B 0.01455(14) 0.01611(15) 0.01531(15) 0.00140(11) 0.00363(12) 0.00172(11)
O1B 0.0216(5) 0.0187(5) 0.0261(5) 0.0022(4) -0.0001(4) 0.0031(4)
O2B 0.0191(5) 0.0244(6) 0.0455(8) -0.0045(4) 0.0067(5) 0.0045(5)
O3B 0.0235(5) 0.0208(5) 0.0285(6) 0.0046(4) 0.0012(4) 0.0027(4)
O4B 0.0250(5) 0.0199(5) 0.0303(6) -0.0011(4) -0.0002(5) 0.0078(4)
O5B 0.0245(6) 0.0249(6) 0.0321(6) -0.0076(4) 0.0004(5) -0.0040(5)
O6B 0.0236(5) 0.0220(5) 0.0239(5) 0.0024(4) 0.0029(4) 0.0062(4)
O7B 0.0389(7) 0.0230(5) 0.0335(6) 0.0101(5) 0.0191(6) 0.0111(5)
O8B 0.0233(6) 0.0414(7) 0.0266(6) 0.0002(5) -0.0048(5) -0.0052(5)
O9B 0.0295(6) 0.0161(5) 0.0284(6) 0.0023(4) 0.0023(5) 0.0004(4)
O10B 0.0249(5) 0.0348(6) 0.0191(5) 0.0018(5) 0.0086(4) -0.0049(4)
O11B 0.0185(5) 0.0195(5) 0.0275(5) -0.0011(4) 0.0050(4) 0.0069(4)
O12B 0.0142(4) 0.0243(5) 0.0238(5) 0.0038(4) 0.0053(4) 0.0094(4)
C1B 0.0165(6) 0.0157(5) 0.0157(6) 0.0001(4) 0.0018(5) 0.0012(4)
C2B 0.0240(7) 0.0197(6) 0.0164(6) 0.0009(5) 0.0038(5) 0.0020(5)
C3B 0.0257(7) 0.0237(7) 0.0180(6) 0.0050(5) 0.0044(5) -0.0020(5)
C4B 0.0213(7) 0.0189(6) 0.0259(7) 0.0053(5) 0.0020(6) -0.0023(5)
C5B 0.0190(6) 0.0154(6) 0.0237(7) 0.0024(5) 0.0007(5) 0.0026(5)
C6B 0.0174(6) 0.0169(6) 0.0174(6) 0.0002(5) 0.0009(5) 0.0025(5)
C7B 0.0195(6) 0.0164(6) 0.0134(5) 0.0003(5) 0.0004(5) 0.0031(4)
C8B 0.0280(8) 0.0193(7) 0.0299(8) -0.0057(6) -0.0082(6) 0.0070(6)
C9B 0.0342(9) 0.0175(7) 0.0358(9) -0.0042(6) -0.0096(7) 0.0093(6)
C10B 0.0279(8) 0.0227(7) 0.0266(8) 0.0023(6) -0.0048(6) 0.0082(6)
C11B 0.0196(6) 0.0243(7) 0.0242(7) -0.0015(5) -0.0007(5) 0.0065(6)
C12B 0.0195(6) 0.0177(6) 0.0207(6) -0.0017(5) 0.0015(5) 0.0051(5)
C13B 0.0197(6) 0.0210(6) 0.0154(6) -0.0034(5) 0.0029(5) 0.0036(5)
C14B 0.0218(6) 0.0145(6) 0.0236(7) 0.0017(5) 0.0105(5) 0.0035(5)
C15B 0.0304(8) 0.0229(7) 0.0250(7) 0.0069(6) 0.0083(6) 0.0074(6)
C16B 0.0402(10) 0.0287(8) 0.0374(10) 0.0149(7) 0.0156(8) 0.0155(7)
C17B 0.0456(11) 0.0184(7) 0.0571(13) 0.0101(7) 0.0303(10) 0.0108(7)
C18B 0.0372(10) 0.0176(7) 0.0583(13) -0.0025(6) 0.0253(9) -0.0054(7)
C19B 0.0231(7) 0.0199(7) 0.0380(9) -0.0025(5) 0.0119(7) -0.0045(6)
C20B 0.0158(6) 0.0187(6) 0.0181(6) -0.0006(4) 0.0041(5) 0.0055(5)
C21B 0.0277(7) 0.0213(7) 0.0297(8) 0.0011(6) 0.0152(6) 0.0042(6)
C22B 0.0305(8) 0.0283(8) 0.0443(10) 0.0042(6) 0.0237(8) 0.0099(7)
C23B 0.0230(7) 0.0292(8) 0.0460(10) 0.0018(6) 0.0166(7) 0.0163(7)
C24B 0.0223(7) 0.0196(7) 0.0406(9) -0.0012(5) 0.0099(7) 0.0102(6)
C25B 0.0184(6) 0.0171(6) 0.0285(7) 0.0006(5) 0.0071(5) 0.0069(5)
C26B 0.0317(9) 0.0329(9) 0.0235(8) 0.0074(7) 0.0020(6) -0.0100(6)
C27B 0.0609(11) 0.0565(10) 0.0322(7) 0.0290(9) -0.0004(7) -0.0087(7)
C28B 0.0327(10) 0.0588(13) 0.0236(8) 0.0047(9) 0.0029(7) -0.0031(8)
C29B 0.0235(7) 0.0282(8) 0.0414(10) 0.0070(6) 0.0139(7) 0.0184(7)
C30B 0.0312(7) 0.0245(6) 0.0691(11) -0.0042(5) 0.0036(7) 0.0074(6)
C31B 0.0319(7) 0.0525(9) 0.0538(9) 0.0109(6) 0.0167(7) 0.0258(8)
C32B 0.0143(6) 0.0250(7) 0.0309(8) 0.0024(5) 0.0075(5) 0.0096(6)
C33B 0.0189(7) 0.0316(9) 0.0541(12) 0.0000(6) -0.0023(8) 0.0058(8)
C34B 0.0204(7) 0.0247(8) 0.0514(11) 0.0059(6) 0.0074(7) 0.0113(7)
C35B 0.0159(6) 0.0191(6) 0.0153(6) -0.0015(5) 0.0011(5) 0.0025(4)
C36B 0.0184(6) 0.0159(6) 0.0221(6) 0.0010(5) 0.0026(5) 0.0026(5)
C37B 0.0170(6) 0.0174(6) 0.0178(6) -0.0021(5) 0.0011(5) 0.0009(5)
C38B 0.0156(6) 0.0165(6) 0.0220(6) -0.0019(4) 0.0022(5) 0.0006(5)
C39B 0.0168(6) 0.0179(6) 0.0192(6) 0.0001(5) 0.0028(5) 0.0008(5)
C40B 0.0174(6) 0.0172(6) 0.0184(6) -0.0023(5) 0.0038(5) 0.0001(5)
C41B 0.0205(6) 0.0221(6) 0.0208(6) 0.0043(5) 0.0094(5) 0.0042(5)
C42B 0.0197(6) 0.0231(7) 0.0203(6) 0.0023(5) 0.0034(5) 0.0001(5)
C43B 0.0190(6) 0.0186(6) 0.0173(6) -0.0003(5) 0.0016(5) -0.0005(5)

loop_
_atom_type_symbol
_atom_type_description
_atom_type_scat_dispersion_real
_atom_type_scat_dispersion_imag
_atom_type_scat_source
C C 0.0033 0.0016 'International Tables Vol C Tables 4.2.6.8 and 6.1.1.4'
H H 0.0000 0.0000 'International Tables Vol C Tables 4.2.6.8 and 6.1.1.4'
O O 0.0106 0.0060 'International Tables Vol C Tables 4.2.6.8 and 6.1.1.4'
P P 0.1023 0.0942 'International Tables Vol C Tables 4.2.6.8 and 6.1.1.4'
As As 0.0499 2.0058 'International Tables Vol C Tables 4.2.6.8 and 6.1.1.4'
Ru Ru -1.2594 0.8363 'International Tables Vol C Tables 4.2.6.8 and 6.1.1.4'

loop_
_geom_angle_atom_site_label_1
_geom_angle_atom_site_label_2
_geom_angle_atom_site_label_3
_geom_angle_site_symmetry_1
_geom_angle_site_symmetry_3
_geom_angle
_geom_angle_publ_flag
C36A Ru1A C37A . . 90.69(6) ?
C36A Ru1A C35A . . 87.60(6) ?
C37A Ru1A C35A . . 167.69(6) ?
C36A Ru1A As1A . . 98.87(4) ?
C37A Ru1A As1A . . 93.49(4) ?
C35A Ru1A As1A . . 98.82(4) ?
C36A Ru1A Ru2A . . 168.90(4) ?
C37A Ru1A Ru2A . . 83.29(4) ?
C35A Ru1A Ru2A . . 96.28(4) ?
As1A Ru1A Ru2A . . 90.831(5) ?
C36A Ru1A Ru3A . . 112.69(4) ?
C37A Ru1A Ru3A . . 89.28(4) ?
C35A Ru1A Ru3A . . 80.16(4) ?
As1A Ru1A Ru3A . . 148.290(6) ?
Ru2A Ru1A Ru3A . . 58.107(4) ?
C39A Ru2A C40A . . 92.15(6) ?
C39A Ru2A C38A . . 93.44(6) ?
C40A Ru2A C38A . . 173.78(6) ?
C39A Ru2A As2A . . 100.95(5) ?
C40A Ru2A As2A . . 85.40(4) ?
C38A Ru2A As2A . . 96.18(4) ?
C39A Ru2A Ru3A . . 100.87(5) ?
C40A Ru2A Ru3A . . 92.12(4) ?
C38A Ru2A Ru3A . . 84.17(4) ?
As2A Ru2A Ru3A . . 158.123(6) ?
C39A Ru2A Ru1A . . 159.78(5) ?
C40A Ru2A Ru1A . . 79.49(4) ?
C38A Ru2A Ru1A . . 94.34(4) ?
As2A Ru2A Ru1A . . 96.728(5) ?
Ru3A Ru2A Ru1A . . 61.503(4) ?
C42A Ru3A C43A . . 91.93(7) ?
C42A Ru3A C41A . . 90.06(7) ?
C43A Ru3A C41A . . 177.11(6) ?
C42A Ru3A P1A . . 99.67(5) ?
C43A Ru3A P1A . . 90.64(4) ?
C41A Ru3A P1A . . 86.96(5) ?
C42A Ru3A Ru2A . . 89.59(4) ?
C43A Ru3A Ru2A . . 96.93(4) ?
C41A Ru3A Ru2A . . 85.17(4) ?
P1A Ru3A Ru2A . . 167.852(10) ?
C42A Ru3A Ru1A . . 149.34(5) ?
C43A Ru3A Ru1A . . 86.14(5) ?
C41A Ru3A Ru1A . . 93.21(4) ?
P1A Ru3A Ru1A . . 110.938(10) ?
Ru2A Ru3A Ru1A . . 60.390(4) ?
C7A As1A C1A . . 96.02(6) ?
C7A As1A C13A . . 103.29(6) ?
C1A As1A C13A . . 100.05(6) ?
C7A As1A Ru1A . . 117.13(4) ?
C1A As1A Ru1A . . 120.27(4) ?
C13A As1A Ru1A . . 116.55(4) ?
C14A As2A C20A . . 102.99(6) ?
C14A As2A C13A . . 101.98(6) ?
C20A As2A C13A . . 102.67(6) ?
C14A As2A Ru2A . . 114.16(4) ?
C20A As2A Ru2A . . 122.44(4) ?
C13A As2A Ru2A . . 110.20(4) ?
O11A P1A O10A . . 100.18(6) ?
O11A P1A O12A . . 107.60(6) ?
O10A P1A O12A . . 98.03(6) ?
O11A P1A Ru3A . . 110.48(4) ?
O10A P1A Ru3A . . 117.33(4) ?
O12A P1A Ru3A . . 120.75(4) ?
C26A O10A P1A . . 123.23(10) ?
C29A O11A P1A . . 125.30(10) ?
C32A O12A P1A . . 123.41(9) ?
C6A C1A C2A . . 119.26(13) ?
C6A C1A As1A . . 121.58(10) ?
C2A C1A As1A . . 118.78(11) ?
C1A C2A C3A . . 119.99(15) ?
C1A C2A H2AA . . 120.0 ?
C3A C2A H2AA . . 120.0 ?
C4A C3A C2A . . 120.36(15) ?
C4A C3A H3AA . . 119.8 ?
C2A C3A H3AA . . 119.8 ?
C5A C4A C3A . . 119.95(14) ?
C5A C4A H4AA . . 120.0 ?
C3A C4A H4AA . . 120.0 ?
C4A C5A C6A . . 120.02(15) ?
C4A C5A H5AA . . 120.0 ?
C6A C5A H5AA . . 120.0 ?
C1A C6A C5A . . 120.39(14) ?
C1A C6A H6AA . . 119.8 ?
C5A C6A H6AA . . 119.8 ?
C8A C7A C12A . . 119.20(13) ?
C8A C7A As1A . . 122.40(11) ?
C12A C7A As1A . . 118.18(10) ?
C9A C8A C7A . . 120.24(14) ?
C9A C8A H8AA . . 119.9 ?
C7A C8A H8AA . . 119.9 ?
C10A C9A C8A . . 120.54(14) ?
C10A C9A H9AA . . 119.7 ?
C8A C9A H9AA . . 119.7 ?
C9A C10A C11A . . 119.50(14) ?
C9A C10A H10A . . 120.3 ?
C11A C10A H10A . . 120.3 ?
C12A C11A C10A . . 120.29(14) ?
C12A C11A H11A . . 119.9 ?
C10A C11A H11A . . 119.9 ?
C11A C12A C7A . . 120.23(13) ?
C11A C12A H12A . . 119.9 ?
C7A C12A H12A . . 119.9 ?
As2A C13A As1A . . 110.18(6) ?
As2A C13A H13A . . 109.6 ?
As1A C13A H13A . . 109.6 ?
As2A C13A H13B . . 109.6 ?
As1A C13A H13B . . 109.6 ?
H13A C13A H13B . . 108.1 ?
C19A C14A C15A . . 119.37(13) ?
C19A C14A As2A . . 123.08(10) ?
C15A C14A As2A . . 117.45(11) ?
C16A C15A C14A . . 120.40(14) ?
C16A C15A H15A . . 119.8 ?
C14A C15A H15A . . 119.8 ?
C17A C16A C15A . . 119.87(14) ?
C17A C16A H16A . . 120.1 ?
C15A C16A H16A . . 120.1 ?
C18A C17A C16A . . 120.07(14) ?
C18A C17A H17A . . 120.0 ?
C16A C17A H17A . . 120.0 ?
C17A C18A C19A . . 120.28(14) ?
C17A C18A H18A . . 119.9 ?
C19A C18A H18A . . 119.9 ?
C14A C19A C18A . . 120.00(13) ?
C14A C19A H19A . . 120.0 ?
C18A C19A H19A . . 120.0 ?
C21A C20A C25A . . 119.66(14) ?
C21A C20A As2A . . 118.43(11) ?
C25A C20A As2A . . 121.91(11) ?
C22A C21A C20A . . 120.19(15) ?
C22A C21A H21A . . 119.9 ?
C20A C21A H21A . . 119.9 ?
C23A C22A C21A . . 120.07(16) ?
C23A C22A H22A . . 120.0 ?
C21A C22A H22A . . 120.0 ?
C24A C23A C22A . . 120.01(16) ?
C24A C23A H23A . . 120.0 ?
C22A C23A H23A . . 120.0 ?
C23A C24A C25A . . 120.20(15) ?
C23A C24A H24A . . 119.9 ?
C25A C24A H24A . . 119.9 ?
C20A C25A C24A . . 119.85(15) ?
C20A C25A H25A . . 120.1 ?
C24A C25A H25A . . 120.1 ?
O10A C26A C28A . . 106.24(15) ?
O10A C26A C27A . . 110.15(14) ?
C28A C26A C27A . . 113.22(17) ?
O10A C26A H26A . . 109.0 ?
C28A C26A H26A . . 109.0 ?
C27A C26A H26A . . 109.0 ?
C26A C27A H27A . . 109.5 ?
C26A C27A H27B . . 109.5 ?
H27A C27A H27B . . 109.5 ?
C26A C27A H27C . . 109.5 ?
H27A C27A H27C . . 109.5 ?
H27B C27A H27C . . 109.5 ?
C26A C28A H28A . . 109.5 ?
C26A C28A H28B . . 109.5 ?
H28A C28A H28B . . 109.5 ?
C26A C28A H28C . . 109.5 ?
H28A C28A H28C . . 109.5 ?
H28B C28A H28C . . 109.5 ?
O11A C29A C31A . . 106.39(13) ?
O11A C29A C30A . . 108.61(14) ?
C31A C29A C30A . . 112.14(17) ?
O11A C29A H29A . . 109.9 ?
C31A C29A H29A . . 109.9 ?
C30A C29A H29A . . 109.9 ?
C29A C30A H30A . . 109.5 ?
C29A C30A H30B . . 109.5 ?
H30A C30A H30B . . 109.5 ?
C29A C30A H30C . . 109.5 ?
H30A C30A H30C . . 109.5 ?
H30B C30A H30C . . 109.5 ?
C29A C31A H31A . . 109.5 ?
C29A C31A H31B . . 109.5 ?
H31A C31A H31B . . 109.5 ?
C29A C31A H31C . . 109.5 ?
H31A C31A H31C . . 109.5 ?
H31B C31A H31C . . 109.5 ?
O12A C32A C33A . . 108.69(13) ?
O12A C32A C34A . . 106.76(13) ?
C33A C32A C34A . . 113.43(15) ?
O12A C32A H32A . . 109.3 ?
C33A C32A H32A . . 109.3 ?
C34A C32A H32A . . 109.3 ?
C32A C33A H33A . . 109.5 ?
C32A C33A H33B . . 109.5 ?
H33A C33A H33B . . 109.5 ?
C32A C33A H33C . . 109.5 ?
H33A C33A H33C . . 109.5 ?
H33B C33A H33C . . 109.5 ?
C32A C34A H34A . . 109.5 ?
C32A C34A H34B . . 109.5 ?
H34A C34A H34B . . 109.5 ?
C32A C34A H34C . . 109.5 ?
H34A C34A H34C . . 109.5 ?
H34B C34A H34C . . 109.5 ?
O1A C35A Ru1A . . 171.58(13) ?
O2A C36A Ru1A . . 177.84(13) ?
O3A C37A Ru1A . . 172.82(13) ?
O4A C38A Ru2A . . 175.30(13) ?
O5A C39A Ru2A . . 176.23(15) ?
O6A C40A Ru2A . . 172.77(13) ?
O7A C41A Ru3A . . 173.30(13) ?
O8A C42A Ru3A . . 178.35(14) ?
O9A C43A Ru3A . . 172.86(13) ?
C36B Ru1B C35B . . 95.01(6) ?
C36B Ru1B C37B . . 88.31(6) ?
C35B Ru1B C37B . . 175.52(6) ?
C36B Ru1B As1B . . 102.23(5) ?
C35B Ru1B As1B . . 91.41(4) ?
C37B Ru1B As1B . . 90.82(4) ?
C36B Ru1B Ru3B . . 105.09(5) ?
C35B Ru1B Ru3B . . 90.48(4) ?
C37B Ru1B Ru3B . . 85.74(4) ?
As1B Ru1B Ru3B . . 152.336(6) ?
C36B Ru1B Ru2B . . 162.49(5) ?
C35B Ru1B Ru2B . . 78.46(4) ?
C37B Ru1B Ru2B . . 97.50(4) ?
As1B Ru1B Ru2B . . 94.217(5) ?
Ru3B Ru1B Ru2B . . 59.208(4) ?
C39B Ru2B C38B . . 91.23(6) ?
C39B Ru2B C40B . . 91.03(6) ?
C38B Ru2B C40B . . 175.25(6) ?
C39B Ru2B As2B . . 106.85(4) ?
C38B Ru2B As2B . . 89.22(4) ?
C40B Ru2B As2B . . 94.12(4) ?
C39B Ru2B Ru3B . . 103.35(4) ?
C38B Ru2B Ru3B . . 96.62(4) ?
C40B Ru2B Ru3B . . 78.79(4) ?
As2B Ru2B Ru3B . . 149.091(6) ?
C39B Ru2B Ru1B . . 158.69(4) ?
C38B Ru2B Ru1B . . 78.77(4) ?
C40B Ru2B Ru1B . . 97.72(4) ?
As2B Ru2B Ru1B . . 91.922(5) ?
Ru3B Ru2B Ru1B . . 59.889(4) ?
C42B Ru3B C41B . . 92.30(7) ?
C42B Ru3B C43B . . 94.97(6) ?
C41B Ru3B C43B . . 172.34(6) ?
C42B Ru3B P1B . . 104.57(5) ?
C41B Ru3B P1B . . 92.60(4) ?
C43B Ru3B P1B . . 87.93(4) ?
C42B Ru3B Ru2B . . 94.91(5) ?
C41B Ru3B Ru2B . . 97.33(4) ?
C43B Ru3B Ru2B . . 79.65(4) ?
P1B Ru3B Ru2B . . 157.752(11) ?
C42B Ru3B Ru1B . . 154.24(5) ?
C41B Ru3B Ru1B . . 82.95(5) ?
C43B Ru3B Ru1B . . 89.44(4) ?
P1B Ru3B Ru1B . . 100.939(10) ?
Ru2B Ru3B Ru1B . . 60.904(4) ?
C7B As1B C1B . . 102.58(6) ?
C7B As1B C13B . . 101.61(6) ?
C1B As1B C13B . . 100.11(6) ?
C7B As1B Ru1B . . 115.57(4) ?
C1B As1B Ru1B . . 119.61(4) ?
C13B As1B Ru1B . . 114.69(4) ?
C14B As2B C20B . . 99.33(6) ?
C14B As2B C13B . . 104.39(7) ?
C20B As2B C13B . . 100.91(6) ?
C14B As2B Ru2B . . 119.98(4) ?
C20B As2B Ru2B . . 118.26(4) ?
C13B As2B Ru2B . . 111.40(4) ?
O12B P1B O11B . . 100.20(6) ?
O12B P1B O10B . . 106.00(7) ?
O11B P1B O10B . . 98.48(7) ?
O12B P1B Ru3B . . 109.20(4) ?
O11B P1B Ru3B . . 121.52(5) ?
O10B P1B Ru3B . . 118.99(5) ?
C26B O10B P1B . . 124.91(11) ?
C29B O11B P1B . . 123.45(11) ?
C32B O12B P1B . . 122.81(9) ?
C6B C1B C2B . . 119.84(13) ?
C6B C1B As1B . . 120.55(10) ?
C2B C1B As1B . . 119.44(10) ?
C3B C2B C1B . . 120.03(14) ?
C3B C2B H2BA . . 120.0 ?
C1B C2B H2BA . . 120.0 ?
C2B C3B C4B . . 119.92(14) ?
C2B C3B H3BA . . 120.0 ?
C4B C3B H3BA . . 120.0 ?
C5B C4B C3B . . 120.13(14) ?
C5B C4B H4BA . . 119.9 ?
C3B C4B H4BA . . 119.9 ?
C4B C5B C6B . . 120.12(14) ?
C4B C5B H5BA . . 119.9 ?
C6B C5B H5BA . . 119.9 ?
C1B C6B C5B . . 119.93(13) ?
C1B C6B H6BA . . 120.0 ?
C5B C6B H6BA . . 120.0 ?
C8B C7B C12B . . 119.57(13) ?
C8B C7B As1B . . 120.75(11) ?
C12B C7B As1B . . 119.22(10) ?
C7B C8B C9B . . 119.95(15) ?
C7B C8B H8BA . . 120.0 ?
C9B C8B H8BA . . 120.0 ?
C10B C9B C8B . . 120.52(15) ?
C10B C9B H9BA . . 119.7 ?
C8B C9B H9BA . . 119.7 ?
C9B C10B C11B . . 119.56(15) ?
C9B C10B H10B . . 120.2 ?
C11B C10B H10B . . 120.2 ?
C12B C11B C10B . . 120.33(15) ?
C12B C11B H11B . . 119.8 ?
C10B C11B H11B . . 119.8 ?
C11B C12B C7B . . 120.06(13) ?
C11B C12B H12B . . 120.0 ?
C7B C12B H12B . . 120.0 ?
As2B C13B As1B . . 111.93(7) ?
As2B C13B H13C . . 109.2 ?
As1B C13B H13C . . 109.2 ?
As2B C13B H13D . . 109.2 ?
As1B C13B H13D . . 109.2 ?
H13C C13B H13D . . 107.9 ?
C19B C14B C15B . . 119.88(14) ?
C19B C14B As2B . . 123.26(12) ?
C15B C14B As2B . . 116.72(12) ?
C16B C15B C14B . . 120.07(17) ?
C16B C15B H15B . . 120.0 ?
C14B C15B H15B . . 120.0 ?
C17B C16B C15B . . 119.63(19) ?
C17B C16B H16B . . 120.2 ?
C15B C16B H16B . . 120.2 ?
C18B C17B C16B . . 120.38(16) ?
C18B C17B H17B . . 119.8 ?
C16B C17B H17B . . 119.8 ?
C17B C18B C19B . . 120.30(19) ?
C17B C18B H18B . . 119.8 ?
C19B C18B H18B . . 119.8 ?
C14B C19B C18B . . 119.70(18) ?
C14B C19B H19B . . 120.1 ?
C18B C19B H19B . . 120.1 ?
C21B C20B C25B . . 119.71(13) ?
C21B C20B As2B . . 120.78(11) ?
C25B C20B As2B . . 119.48(11) ?
C22B C21B C20B . . 120.10(15) ?
C22B C21B H21B . . 119.9 ?
C20B C21B H21B . . 119.9 ?
C23B C22B C21B . . 120.21(16) ?
C23B C22B H22B . . 119.9 ?
C21B C22B H22B . . 119.9 ?
C22B C23B C24B . . 119.85(15) ?
C22B C23B H23B . . 120.1 ?
C24B C23B H23B . . 120.1 ?
C23B C24B C25B . . 120.28(15) ?
C23B C24B H24B . . 119.9 ?
C25B C24B H24B . . 119.9 ?
C24B C25B C20B . . 119.84(14) ?
C24B C25B H25B . . 120.1 ?
C20B C25B H25B . . 120.1 ?
O10B C26B C27B . . 108.21(17) ?
O10B C26B C28B . . 107.62(17) ?
C27B C26B C28B . . 112.35(16) ?
O10B C26B H26B . . 109.5 ?
C27B C26B H26B . . 109.5 ?
C28B C26B H26B . . 109.5 ?
C26B C27B H27D . . 109.5 ?
C26B C27B H27E . . 109.5 ?
H27D C27B H27E . . 109.5 ?
C26B C27B H27F . . 109.5 ?
H27D C27B H27F . . 109.5 ?
H27E C27B H27F . . 109.5 ?
C26B C28B H28D . . 109.5 ?
C26B C28B H28E . . 109.5 ?
H28D C28B H28E . . 109.5 ?
C26B C28B H28F . . 109.5 ?
H28D C28B H28F . . 109.5 ?
H28E C28B H28F . . 109.5 ?
O11B C29B C31B . . 108.60(14) ?
O11B C29B C30B . . 106.35(17) ?
C31B C29B C30B . . 112.28(17) ?
O11B C29B H29B . . 109.8 ?
C31B C29B H29B . . 109.8 ?
C30B C29B H29B . . 109.8 ?
C29B C30B H30D . . 109.5 ?
C29B C30B H30E . . 109.5 ?
H30D C30B H30E . . 109.5 ?
C29B C30B H30F . . 109.5 ?
H30D C30B H30F . . 109.5 ?
H30E C30B H30F . . 109.5 ?
C29B C31B H31D . . 109.5 ?
C29B C31B H31E . . 109.5 ?
H31D C31B H31E . . 109.5 ?
C29B C31B H31F . . 109.5 ?
H31D C31B H31F . . 109.5 ?
H31E C31B H31F . . 109.5 ?
O12B C32B C33B . . 109.34(14) ?
O12B C32B C34B . . 106.40(12) ?
C33B C32B C34B . . 112.50(15) ?
O12B C32B H32B . . 109.5 ?
C33B C32B H32B . . 109.5 ?
C34B C32B H32B . . 109.5 ?
C32B C33B H33D . . 109.5 ?
C32B C33B H33E . . 109.5 ?
H33D C33B H33E . . 109.5 ?
C32B C33B H33F . . 109.5 ?
H33D C33B H33F . . 109.5 ?
H33E C33B H33F . . 109.5 ?
C32B C34B H34D . . 109.5 ?
C32B C34B H34E . . 109.5 ?
H34D C34B H34E . . 109.5 ?
C32B C34B H34F . . 109.5 ?
H34D C34B H34F . . 109.5 ?
H34E C34B H34F . . 109.5 ?
O1B C35B Ru1B . . 174.05(13) ?
O2B C36B Ru1B . . 179.52(15) ?
O3B C37B Ru1B . . 173.51(13) ?
O4B C38B Ru2B . . 173.16(13) ?
O5B C39B Ru2B . . 176.98(13) ?
O6B C40B Ru2B . . 173.57(13) ?
O7B C41B Ru3B . . 174.79(14) ?
O8B C42B Ru3B . . 175.89(14) ?
O9B C43B Ru3B . . 174.57(13) ?

loop_
_geom_bond_atom_site_label_1
_geom_bond_atom_site_label_2
_geom_bond_site_symmetry_2
_geom_bond_distance
_geom_bond_publ_flag
Ru1A C36A . 1.8731(14) ?
Ru1A C37A . 1.9246(16) ?
Ru1A C35A . 1.9386(16) ?
Ru1A As1A . 2.45955(17) ?
Ru1A Ru2A . 2.87808(16) ?
Ru1A Ru3A . 2.90929(15) ?
Ru2A C39A . 1.8945(15) ?
Ru2A C40A . 1.9225(15) ?
Ru2A C38A . 1.9343(15) ?
Ru2A As2A . 2.41356(17) ?
Ru2A Ru3A . 2.81062(15) ?
Ru3A C42A . 1.8891(15) ?
Ru3A C43A . 1.9298(16) ?
Ru3A C41A . 1.9491(16) ?
Ru3A P1A . 2.2926(4) ?
As1A C7A . 1.9494(14) ?
As1A C1A . 1.9532(13) ?
As1A C13A . 1.9638(13) ?
As2A C14A . 1.9363(14) ?
As2A C20A . 1.9426(14) ?
As2A C13A . 1.9626(13) ?
P1A O11A . 1.5839(11) ?
P1A O10A . 1.5935(10) ?
P1A O12A . 1.6003(11) ?
O1A C35A . 1.142(2) ?
O2A C36A . 1.1505(18) ?
O3A C37A . 1.149(2) ?
O4A C38A . 1.1437(19) ?
O5A C39A . 1.1441(19) ?
O6A C40A . 1.1489(19) ?
O7A C41A . 1.136(2) ?
O8A C42A . 1.1410(19) ?
O9A C43A . 1.145(2) ?
O10A C26A . 1.4584(19) ?
O11A C29A . 1.4697(18) ?
O12A C32A . 1.4595(18) ?
C1A C6A . 1.390(2) ?
C1A C2A . 1.391(2) ?
C2A C3A . 1.396(2) ?
C2A H2AA . 0.9300 ?
C3A C4A . 1.383(2) ?
C3A H3AA . 0.9300 ?
C4A C5A . 1.379(2) ?
C4A H4AA . 0.9300 ?
C5A C6A . 1.397(2) ?
C5A H5AA . 0.9300 ?
C6A H6AA . 0.9300 ?
C7A C8A . 1.392(2) ?
C7A C12A . 1.395(2) ?
C8A C9A . 1.392(2) ?
C8A H8AA . 0.9300 ?
C9A C10A . 1.383(2) ?
C9A H9AA . 0.9300 ?
C10A C11A . 1.391(2) ?
C10A H10A . 0.9300 ?
C11A C12A . 1.391(2) ?
C11A H11A . 0.9300 ?
C12A H12A . 0.9300 ?
C13A H13A . 0.9700 ?
C13A H13B . 0.9700 ?
C14A C19A . 1.391(2) ?
C14A C15A . 1.397(2) ?
C15A C16A . 1.388(2) ?
C15A H15A . 0.9300 ?
C16A C17A . 1.387(2) ?
C16A H16A . 0.9300 ?
C17A C18A . 1.385(2) ?
C17A H17A . 0.9300 ?
C18A C19A . 1.393(2) ?
C18A H18A . 0.9300 ?
C19A H19A . 0.9300 ?
C20A C21A . 1.394(2) ?
C20A C25A . 1.394(2) ?
C21A C22A . 1.391(2) ?
C21A H21A . 0.9300 ?
C22A C23A . 1.387(3) ?
C22A H22A . 0.9300 ?
C23A C24A . 1.388(3) ?
C23A H23A . 0.9300 ?
C24A C25A . 1.395(2) ?
C24A H24A . 0.9300 ?
C25A H25A . 0.9300 ?
C26A C28A . 1.506(2) ?
C26A C27A . 1.516(3) ?
C26A H26A . 0.9800 ?
C27A H27A . 0.9600 ?
C27A H27B . 0.9600 ?
C27A H27C . 0.9600 ?
C28A H28A . 0.9600 ?
C28A H28B . 0.9600 ?
C28A H28C . 0.9600 ?
C29A C31A . 1.509(3) ?
C29A C30A . 1.509(3) ?
C29A H29A . 0.9800 ?
C30A H30A . 0.9600 ?
C30A H30B . 0.9600 ?
C30A H30C . 0.9600 ?
C31A H31A . 0.9600 ?
C31A H31B . 0.9600 ?
C31A H31C . 0.9600 ?
C32A C33A . 1.511(3) ?
C32A C34A . 1.511(3) ?
C32A H32A . 0.9800 ?
C33A H33A . 0.9600 ?
C33A H33B . 0.9600 ?
C33A H33C . 0.9600 ?
C34A H34A . 0.9600 ?
C34A H34B . 0.9600 ?
C34A H34C . 0.9600 ?
Ru1B C36B . 1.8914(15) ?
Ru1B C35B . 1.9292(14) ?
Ru1B C37B . 1.9445(14) ?
Ru1B As1B . 2.42970(18) ?
Ru1B Ru3B . 2.83973(16) ?
Ru1B Ru2B . 2.86845(16) ?
Ru2B C39B . 1.8876(15) ?
Ru2B C38B . 1.9315(15) ?
Ru2B C40B . 1.9340(15) ?
Ru2B As2B . 2.42226(18) ?
Ru2B Ru3B . 2.81996(15) ?
Ru3B C42B . 1.8955(16) ?
Ru3B C41B . 1.9287(15) ?
Ru3B C43B . 1.9359(15) ?
Ru3B P1B . 2.2877(4) ?
As1B C7B . 1.9404(14) ?
As1B C1B . 1.9426(14) ?
As1B C13B . 1.9711(14) ?
As2B C14B . 1.9369(14) ?
As2B C20B . 1.9470(13) ?
As2B C13B . 1.9583(15) ?
P1B O12B . 1.5860(11) ?
P1B O11B . 1.5909(11) ?
P1B O10B . 1.5997(12) ?
O1B C35B . 1.1464(18) ?
O2B C36B . 1.1469(18) ?
O3B C37B . 1.1384(18) ?
O4B C38B . 1.1486(18) ?
O5B C39B . 1.1470(18) ?
O6B C40B . 1.1452(18) ?
O7B C41B . 1.1426(18) ?
O8B C42B . 1.143(2) ?
O9B C43B . 1.1406(18) ?
O10B C26B . 1.456(2) ?
O11B C29B . 1.4596(19) ?
O12B C32B . 1.4658(18) ?
C1B C6B . 1.3887(19) ?
C1B C2B . 1.396(2) ?
C2B C3B . 1.390(2) ?
C2B H2BA . 0.9300 ?
C3B C4B . 1.391(2) ?
C3B H3BA . 0.9300 ?
C4B C5B . 1.385(2) ?
C4B H4BA . 0.9300 ?
C5B C6B . 1.395(2) ?
C5B H5BA . 0.9300 ?
C6B H6BA . 0.9300 ?
C7B C8B . 1.389(2) ?
C7B C12B . 1.392(2) ?
C8B C9B . 1.393(2) ?
C8B H8BA . 0.9300 ?
C9B C10B . 1.380(2) ?
C9B H9BA . 0.9300 ?
C10B C11B . 1.389(2) ?
C10B H10B . 0.9300 ?
C11B C12B . 1.389(2) ?
C11B H11B . 0.9300 ?
C12B H12B . 0.9300 ?
C13B H13C . 0.9700 ?
C13B H13D . 0.9700 ?
C14B C19B . 1.390(2) ?
C14B C15B . 1.396(2) ?
C15B C16B . 1.393(2) ?
C15B H15B . 0.9300 ?
C16B C17B . 1.389(3) ?
C16B H16B . 0.9300 ?
C17B C18B . 1.380(3) ?
C17B H17B . 0.9300 ?
C18B C19B . 1.394(2) ?
C18B H18B . 0.9300 ?
C19B H19B . 0.9300 ?
C20B C21B . 1.392(2) ?
C20B C25B . 1.393(2) ?
C21B C22B . 1.390(2) ?
C21B H21B . 0.9300 ?
C22B C23B . 1.386(3) ?
C22B H22B . 0.9300 ?
C23B C24B . 1.387(2) ?
C23B H23B . 0.9300 ?
C24B C25B . 1.393(2) ?
C24B H24B . 0.9300 ?
C25B H25B . 0.9300 ?
C26B C27B . 1.507(3) ?
C26B C28B . 1.514(3) ?
C26B H26B . 0.9800 ?
C27B H27D . 0.9600 ?
C27B H27E . 0.9600 ?
C27B H27F . 0.9600 ?
C28B H28D . 0.9600 ?
C28B H28E . 0.9600 ?
C28B H28F . 0.9600 ?
C29B C31B . 1.503(3) ?
C29B C30B . 1.509(3) ?
C29B H29B . 0.9800 ?
C30B H30D . 0.9600 ?
C30B H30E . 0.9600 ?
C30B H30F . 0.9600 ?
C31B H31D . 0.9600 ?
C31B H31E . 0.9600 ?
C31B H31F . 0.9600 ?
C32B C33B . 1.499(3) ?
C32B C34B . 1.512(2) ?
C32B H32B . 0.9800 ?
C33B H33D . 0.9600 ?
C33B H33E . 0.9600 ?
C33B H33F . 0.9600 ?
C34B H34D . 0.9600 ?
C34B H34E . 0.9600 ?
C34B H34F . 0.9600 ?

loop_
_geom_hbond_atom_site_label_D
_geom_hbond_atom_site_label_H
_geom_hbond_atom_site_label_A
_geom_hbond_site_symmetry_A
_geom_hbond_distance_DH
_geom_hbond_distance_HA
_geom_hbond_distance_DA
_geom_hbond_angle_DHA
_geom_hbond_publ_flag
C10B H10B O6A 2_565 0.93 2.59 3.293(2) 132 yes
C17B H17B O2B 2_665 0.93 2.57 3.477(2) 165 yes
C33A H33B O2A 2_566 0.96 2.56 3.492(2) 164 yes

loop_
_geom_torsion_atom_site_label_1
_geom_torsion_atom_site_label_2
_geom_torsion_atom_site_label_3
_geom_torsion_atom_site_label_4
_geom_torsion_site_symmetry_1
_geom_torsion_site_symmetry_2
_geom_torsion_site_symmetry_3
_geom_torsion_site_symmetry_4
_geom_torsion
_geom_torsion_publ_flag
C36A Ru1A Ru2A C39A . . . . 67.2(3) ?
C37A Ru1A Ru2A C39A . . . . 124.74(14) ?
C35A Ru1A Ru2A C39A . . . . -42.87(14) ?
As1A Ru1A Ru2A C39A . . . . -141.84(14) ?
Ru3A Ru1A Ru2A C39A . . . . 31.40(14) ?
C36A Ru1A Ru2A C40A . . . . 134.0(2) ?
C37A Ru1A Ru2A C40A . . . . -168.41(6) ?
C35A Ru1A Ru2A C40A . . . . 23.98(6) ?
As1A Ru1A Ru2A C40A . . . . -74.99(4) ?
Ru3A Ru1A Ru2A C40A . . . . 98.25(4) ?
C36A Ru1A Ru2A C38A . . . . -45.2(2) ?
C37A Ru1A Ru2A C38A . . . . 12.38(6) ?
C35A Ru1A Ru2A C38A . . . . -155.23(6) ?
As1A Ru1A Ru2A C38A . . . . 105.80(4) ?
Ru3A Ru1A Ru2A C38A . . . . -80.96(4) ?
C36A Ru1A Ru2A As2A . . . . -142.0(2) ?
C37A Ru1A Ru2A As2A . . . . -84.37(4) ?
C35A Ru1A Ru2A As2A . . . . 108.01(4) ?
As1A Ru1A Ru2A As2A . . . . 9.043(7) ?
Ru3A Ru1A Ru2A As2A . . . . -177.713(6) ?
C36A Ru1A Ru2A Ru3A . . . . 35.8(2) ?
C37A Ru1A Ru2A Ru3A . . . . 93.34(4) ?
C35A Ru1A Ru2A Ru3A . . . . -74.27(4) ?
As1A Ru1A Ru2A Ru3A . . . . -173.243(6) ?
C39A Ru2A Ru3A C42A . . . . 17.12(7) ?
C40A Ru2A Ru3A C42A . . . . 109.72(7) ?
C38A Ru2A Ru3A C42A . . . . -75.28(7) ?
As2A Ru2A Ru3A C42A . . . . -167.34(5) ?
Ru1A Ru2A Ru3A C42A . . . . -173.44(5) ?
C39A Ru2A Ru3A C43A . . . . 109.02(7) ?
C40A Ru2A Ru3A C43A . . . . -158.38(6) ?
C38A Ru2A Ru3A C43A . . . . 16.62(6) ?
As2A Ru2A Ru3A C43A . . . . -75.44(5) ?
Ru1A Ru2A Ru3A C43A . . . . -81.54(5) ?
C39A Ru2A Ru3A C41A . . . . -72.97(7) ?
C40A Ru2A Ru3A C41A . . . . 19.63(6) ?
C38A Ru2A Ru3A C41A . . . . -165.37(6) ?
As2A Ru2A Ru3A C41A . . . . 102.57(5) ?
Ru1A Ru2A Ru3A C41A . . . . 96.47(4) ?
C39A Ru2A Ru3A P1A . . . . -122.82(7) ?
C40A Ru2A Ru3A P1A . . . . -30.21(7) ?
C38A Ru2A Ru3A P1A . . . . 144.78(6) ?
As2A Ru2A Ru3A P1A . . . . 52.72(6) ?
Ru1A Ru2A Ru3A P1A . . . . 46.62(5) ?
C39A Ru2A Ru3A Ru1A . . . . -169.44(5) ?
C40A Ru2A Ru3A Ru1A . . . . -76.83(4) ?
C38A Ru2A Ru3A Ru1A . . . . 98.16(4) ?
As2A Ru2A Ru3A Ru1A . . . . 6.104(16) ?
C36A Ru1A Ru3A C42A . . . . -160.05(11) ?
C37A Ru1A Ru3A C42A . . . . -69.60(11) ?
C35A Ru1A Ru3A C42A . . . . 116.76(11) ?
As1A Ru1A Ru3A C42A . . . . 25.88(10) ?
Ru2A Ru1A Ru3A C42A . . . . 12.94(10) ?
C36A Ru1A Ru3A C43A . . . . -72.77(7) ?
C37A Ru1A Ru3A C43A . . . . 17.68(6) ?
C35A Ru1A Ru3A C43A . . . . -155.96(6) ?
As1A Ru1A Ru3A C43A . . . . 113.15(5) ?
Ru2A Ru1A Ru3A C43A . . . . 100.22(4) ?
C36A Ru1A Ru3A C41A . . . . 104.41(7) ?
C37A Ru1A Ru3A C41A . . . . -165.14(6) ?
C35A Ru1A Ru3A C41A . . . . 21.22(6) ?
As1A Ru1A Ru3A C41A . . . . -69.67(5) ?
Ru2A Ru1A Ru3A C41A . . . . -82.60(5) ?
C36A Ru1A Ru3A P1A . . . . 16.43(5) ?
C37A Ru1A Ru3A P1A . . . . 106.88(4) ?
C35A Ru1A Ru3A P1A . . . . -66.76(4) ?
As1A Ru1A Ru3A P1A . . . . -157.642(14) ?
Ru2A Ru1A Ru3A P1A . . . . -170.574(12) ?
C36A Ru1A Ru3A Ru2A . . . . -172.99(5) ?
C37A Ru1A Ru3A Ru2A . . . . -82.55(4) ?
C35A Ru1A Ru3A Ru2A . . . . 103.81(4) ?
As1A Ru1A Ru3A Ru2A . . . . 12.933(11) ?
C36A Ru1A As1A C7A . . . . 64.92(7) ?
C37A Ru1A As1A C7A . . . . -26.33(6) ?
C35A Ru1A As1A C7A . . . . 153.85(6) ?
Ru2A Ru1A As1A C7A . . . . -109.66(5) ?
Ru3A Ru1A As1A C7A . . . . -120.61(5) ?
C36A Ru1A As1A C1A . . . . -50.90(7) ?
C37A Ru1A As1A C1A . . . . -142.14(6) ?
C35A Ru1A As1A C1A . . . . 38.04(6) ?
Ru2A Ru1A As1A C1A . . . . 134.53(5) ?
Ru3A Ru1A As1A C1A . . . . 123.57(5) ?
C36A Ru1A As1A C13A . . . . -172.07(7) ?
C37A Ru1A As1A C13A . . . . 96.68(6) ?
C35A Ru1A As1A C13A . . . . -83.14(6) ?
Ru2A Ru1A As1A C13A . . . . 13.35(5) ?
Ru3A Ru1A As1A C13A . . . . 2.39(5) ?
C39A Ru2A As2A C14A . . . . 25.81(7) ?
C40A Ru2A As2A C14A . . . . -65.50(6) ?
C38A Ru2A As2A C14A . . . . 120.54(6) ?
Ru3A Ru2A As2A C14A . . . . -149.73(5) ?
Ru1A Ru2A As2A C14A . . . . -144.33(5) ?
C39A Ru2A As2A C20A . . . . -99.44(7) ?
C40A Ru2A As2A C20A . . . . 169.26(6) ?
C38A Ru2A As2A C20A . . . . -4.70(6) ?
Ru3A Ru2A As2A C20A . . . . 85.03(5) ?
Ru1A Ru2A As2A C20A . . . . 90.43(5) ?
C39A Ru2A As2A C13A . . . . 139.85(7) ?
C40A Ru2A As2A C13A . . . . 48.54(6) ?
C38A Ru2A As2A C13A . . . . -125.42(6) ?
Ru3A Ru2A As2A C13A . . . . -35.69(5) ?
Ru1A Ru2A As2A C13A . . . . -30.29(5) ?
C42A Ru3A P1A O11A . . . . -116.15(7) ?
C43A Ru3A P1A O11A . . . . 151.78(6) ?
C41A Ru3A P1A O11A . . . . -26.61(6) ?
Ru2A Ru3A P1A O11A . . . . 23.09(8) ?
Ru1A Ru3A P1A O11A . . . . 65.67(5) ?
C42A Ru3A P1A O10A . . . . -2.23(7) ?
C43A Ru3A P1A O10A . . . . -94.30(7) ?
C41A Ru3A P1A O10A . . . . 87.30(7) ?
Ru2A Ru3A P1A O10A . . . . 137.01(6) ?
Ru1A Ru3A P1A O10A . . . . 179.58(5) ?
C42A Ru3A P1A O12A . . . . 117.14(7) ?
C43A Ru3A P1A O12A . . . . 25.07(7) ?
C41A Ru3A P1A O12A . . . . -153.32(7) ?
Ru2A Ru3A P1A O12A . . . . -103.62(7) ?
Ru1A Ru3A P1A O12A . . . . -61.04(5) ?
O11A P1A O10A C26A . . . . 179.62(11) ?
O12A P1A O10A C26A . . . . -70.77(12) ?
Ru3A P1A O10A C26A . . . . 60.09(12) ?
O10A P1A O11A C29A . . . . 33.16(13) ?
O12A P1A O11A C29A . . . . -68.72(12) ?
Ru3A P1A O11A C29A . . . . 157.56(10) ?
O11A P1A O12A C32A . . . . -79.79(12) ?
O10A P1A O12A C32A . . . . 176.79(12) ?
Ru3A P1A O12A C32A . . . . 48.22(13) ?
C7A As1A C1A C6A . . . . 83.82(13) ?
C13A As1A C1A C6A . . . . -20.86(14) ?
Ru1A As1A C1A C6A . . . . -149.85(11) ?
C7A As1A C1A C2A . . . . -89.09(12) ?
C13A As1A C1A C2A . . . . 166.23(12) ?
Ru1A As1A C1A C2A . . . . 37.25(13) ?
C6A C1A C2A C3A . . . . -0.7(2) ?
As1A C1A C2A C3A . . . . 172.34(13) ?
C1A C2A C3A C4A . . . . 0.9(3) ?
C2A C3A C4A C5A . . . . 0.2(3) ?
C3A C4A C5A C6A . . . . -1.4(3) ?
C2A C1A C6A C5A . . . . -0.5(2) ?
As1A C1A C6A C5A . . . . -173.35(13) ?
C4A C5A C6A C1A . . . . 1.6(3) ?
C1A As1A C7A C8A . . . . -75.93(13) ?
C13A As1A C7A C8A . . . . 25.92(14) ?
Ru1A As1A C7A C8A . . . . 155.49(11) ?
C1A As1A C7A C12A . . . . 98.57(12) ?
C13A As1A C7A C12A . . . . -159.59(11) ?
Ru1A As1A C7A C12A . . . . -30.01(13) ?
C12A C7A C8A C9A . . . . 0.3(2) ?
As1A C7A C8A C9A . . . . 174.73(12) ?
C7A C8A C9A C10A . . . . -0.1(3) ?
C8A C9A C10A C11A . . . . -0.2(3) ?
C9A C10A C11A C12A . . . . 0.3(2) ?
C10A C11A C12A C7A . . . . -0.1(2) ?
C8A C7A C12A C11A . . . . -0.2(2) ?
As1A C7A C12A C11A . . . . -174.87(12) ?
C14A As2A C13A As1A . . . . 165.10(7) ?
C20A As2A C13A As1A . . . . -88.44(8) ?
Ru2A As2A C13A As1A . . . . 43.52(7) ?
C7A As1A C13A As2A . . . . 93.09(7) ?
C1A As1A C13A As2A . . . . -168.20(7) ?
Ru1A As1A C13A As2A . . . . -36.83(8) ?
C20A As2A C14A C19A . . . . -108.23(13) ?
C13A As2A C14A C19A . . . . -2.02(13) ?
Ru2A As2A C14A C19A . . . . 116.80(11) ?
C20A As2A C14A C15A . . . . 75.49(12) ?
C13A As2A C14A C15A . . . . -178.31(12) ?
Ru2A As2A C14A C15A . . . . -59.49(12) ?
C19A C14A C15A C16A . . . . 1.1(2) ?
As2A C14A C15A C16A . . . . 177.56(13) ?
C14A C15A C16A C17A . . . . -0.7(3) ?
C15A C16A C17A C18A . . . . -0.3(3) ?
C16A C17A C18A C19A . . . . 0.8(2) ?
C15A C14A C19A C18A . . . . -0.6(2) ?
As2A C14A C19A C18A . . . . -176.79(11) ?
C17A C18A C19A C14A . . . . -0.4(2) ?
C14A As2A C20A C21A . . . . -174.38(11) ?
C13A As2A C20A C21A . . . . 79.94(12) ?
Ru2A As2A C20A C21A . . . . -44.27(13) ?
C14A As2A C20A C25A . . . . 5.91(13) ?
C13A As2A C20A C25A . . . . -99.77(12) ?
Ru2A As2A C20A C25A . . . . 136.02(10) ?
C25A C20A C21A C22A . . . . 1.2(2) ?
As2A C20A C21A C22A . . . . -178.53(12) ?
C20A C21A C22A C23A . . . . -1.3(2) ?
C21A C22A C23A C24A . . . . 0.3(3) ?
C22A C23A C24A C25A . . . . 0.8(3) ?
C21A C20A C25A C24A . . . . -0.1(2) ?
As2A C20A C25A C24A . . . . 179.66(12) ?
C23A C24A C25A C20A . . . . -1.0(2) ?
P1A O10A C26A C28A . . . . -147.83(13) ?
P1A O10A C26A C27A . . . . 89.19(18) ?
P1A O11A C29A C31A . . . . 143.59(14) ?
P1A O11A C29A C30A . . . . -95.51(17) ?
P1A O12A C32A C33A . . . . 90.92(14) ?
P1A O12A C32A C34A . . . . -146.38(12) ?
C36A Ru1A C35A O1A . . . . 7.7(9) ?
C37A Ru1A C35A O1A . . . . 89.9(10) ?
As1A Ru1A C35A O1A . . . . -90.9(9) ?
Ru2A Ru1A C35A O1A . . . . 18E1(10) ?
Ru3A Ru1A C35A O1A . . . . 121.2(9) ?
C37A Ru1A C36A O2A . . . . 70(4) ?
C35A Ru1A C36A O2A . . . . -122(4) ?
As1A Ru1A C36A O2A . . . . -24(4) ?
Ru2A Ru1A C36A O2A . . . . 127(4) ?
Ru3A Ru1A C36A O2A . . . . 160(4) ?
C36A Ru1A C37A O3A . . . . -21.1(11) ?
C35A Ru1A C37A O3A . . . . -103.0(11) ?
As1A Ru1A C37A O3A . . . . 77.8(11) ?
Ru2A Ru1A C37A O3A . . . . 168.2(11) ?
Ru3A Ru1A C37A O3A . . . . -133.8(11) ?
C39A Ru2A C38A O4A . . . . 42.3(16) ?
C40A Ru2A C38A O4A . . . . -163.5(14) ?
As2A Ru2A C38A O4A . . . . -59.1(16) ?
Ru3A Ru2A C38A O4A . . . . 142.9(16) ?
Ru1A Ru2A C38A O4A . . . . -156.3(16) ?
C40A Ru2A C39A O5A . . . . -6(2) ?
C38A Ru2A C39A O5A . . . . 172(2) ?
As2A Ru2A C39A O5A . . . . -91(2) ?
Ru3A Ru2A C39A O5A . . . . 87(2) ?
Ru1A Ru2A C39A O5A . . . . 59(2) ?
C39A Ru2A C40A O6A . . . . -62.4(11) ?
C38A Ru2A C40A O6A . . . . 143.4(9) ?
As2A Ru2A C40A O6A . . . . 38.4(11) ?
Ru3A Ru2A C40A O6A . . . . -163.4(11) ?
Ru1A Ru2A C40A O6A . . . . 136.1(11) ?
C42A Ru3A C41A O7A . . . . 46.8(12) ?
C43A Ru3A C41A O7A . . . . -86.7(18) ?
P1A Ru3A C41A O7A . . . . -52.9(12) ?
Ru2A Ru3A C41A O7A . . . . 136.4(12) ?
Ru1A Ru3A C41A O7A . . . . -163.7(12) ?
C43A Ru3A C42A O8A . . . . -106(6) ?
C41A Ru3A C42A O8A . . . . 76(6) ?
P1A Ru3A C42A O8A . . . . 163(6) ?
Ru2A Ru3A C42A O8A . . . . -9(6) ?
Ru1A Ru3A C42A O8A . . . . -21(6) ?
C42A Ru3A C43A O9A . . . . -57.8(12) ?
C41A Ru3A C43A O9A . . . . 75.7(19) ?
P1A Ru3A C43A O9A . . . . 42.0(12) ?
Ru2A Ru3A C43A O9A . . . . -147.6(12) ?
Ru1A Ru3A C43A O9A . . . . 152.9(12) ?
C36B Ru1B Ru2B C39B . . . . -69.33(19) ?
C35B Ru1B Ru2B C39B . . . . -138.77(13) ?
C37B Ru1B Ru2B C39B . . . . 39.26(13) ?
As1B Ru1B Ru2B C39B . . . . 130.64(12) ?
Ru3B Ru1B Ru2B C39B . . . . -41.20(12) ?
C36B Ru1B Ru2B C38B . . . . -132.67(15) ?
C35B Ru1B Ru2B C38B . . . . 157.89(6) ?
C37B Ru1B Ru2B C38B . . . . -24.08(6) ?
As1B Ru1B Ru2B C38B . . . . 67.31(5) ?
Ru3B Ru1B Ru2B C38B . . . . -104.54(5) ?
C36B Ru1B Ru2B C40B . . . . 44.09(15) ?
C35B Ru1B Ru2B C40B . . . . -25.35(6) ?
C37B Ru1B Ru2B C40B . . . . 152.67(6) ?
As1B Ru1B Ru2B C40B . . . . -115.94(4) ?
Ru3B Ru1B Ru2B C40B . . . . 72.22(4) ?
C36B Ru1B Ru2B As2B . . . . 138.51(15) ?
C35B Ru1B Ru2B As2B . . . . 69.07(4) ?
C37B Ru1B Ru2B As2B . . . . -112.91(4) ?
As1B Ru1B Ru2B As2B . . . . -21.517(6) ?
Ru3B Ru1B Ru2B As2B . . . . 166.638(6) ?
C36B Ru1B Ru2B Ru3B . . . . -28.13(15) ?
C35B Ru1B Ru2B Ru3B . . . . -97.57(4) ?
C37B Ru1B Ru2B Ru3B . . . . 80.46(4) ?
As1B Ru1B Ru2B Ru3B . . . . 171.845(6) ?
C39B Ru2B Ru3B C42B . . . . -23.60(7) ?
C38B Ru2B Ru3B C42B . . . . -116.45(6) ?
C40B Ru2B Ru3B C42B . . . . 64.79(6) ?
As2B Ru2B Ru3B C42B . . . . 143.93(5) ?
Ru1B Ru2B Ru3B C42B . . . . 170.65(5) ?
C39B Ru2B Ru3B C41B . . . . -116.55(7) ?
C38B Ru2B Ru3B C41B . . . . 150.60(7) ?
C40B Ru2B Ru3B C41B . . . . -28.17(7) ?
As2B Ru2B Ru3B C41B . . . . 50.97(5) ?
Ru1B Ru2B Ru3B C41B . . . . 77.69(5) ?
C39B Ru2B Ru3B C43B . . . . 70.57(6) ?
C38B Ru2B Ru3B C43B . . . . -22.28(6) ?
C40B Ru2B Ru3B C43B . . . . 158.96(6) ?
As2B Ru2B Ru3B C43B . . . . -121.90(5) ?
Ru1B Ru2B Ru3B C43B . . . . -95.18(4) ?
C39B Ru2B Ru3B P1B . . . . 127.65(5) ?
C38B Ru2B Ru3B P1B . . . . 34.80(5) ?
C40B Ru2B Ru3B P1B . . . . -143.96(5) ?
As2B Ru2B Ru3B P1B . . . . -64.83(3) ?
Ru1B Ru2B Ru3B P1B . . . . -38.11(3) ?
C39B Ru2B Ru3B Ru1B . . . . 165.76(5) ?
C38B Ru2B Ru3B Ru1B . . . . 72.91(4) ?
C40B Ru2B Ru3B Ru1B . . . . -105.85(4) ?
As2B Ru2B Ru3B Ru1B . . . . -26.720(11) ?
C36B Ru1B Ru3B C42B . . . . 149.67(12) ?
C35B Ru1B Ru3B C42B . . . . 54.35(12) ?
C37B Ru1B Ru3B C42B . . . . -123.23(12) ?
As1B Ru1B Ru3B C42B . . . . -39.62(11) ?
Ru2B Ru1B Ru3B C42B . . . . -21.88(11) ?
C36B Ru1B Ru3B C41B . . . . 69.08(6) ?
C35B Ru1B Ru3B C41B . . . . -26.24(6) ?
C37B Ru1B Ru3B C41B . . . . 156.18(6) ?
As1B Ru1B Ru3B C41B . . . . -120.21(5) ?
Ru2B Ru1B Ru3B C41B . . . . -102.47(4) ?
C36B Ru1B Ru3B C43B . . . . -110.00(6) ?
C35B Ru1B Ru3B C43B . . . . 154.68(6) ?
C37B Ru1B Ru3B C43B . . . . -22.91(6) ?
As1B Ru1B Ru3B C43B . . . . 60.71(5) ?
Ru2B Ru1B Ru3B C43B . . . . 78.45(4) ?
C36B Ru1B Ru3B P1B . . . . -22.22(5) ?
C35B Ru1B Ru3B P1B . . . . -117.54(4) ?
C37B Ru1B Ru3B P1B . . . . 64.88(4) ?
As1B Ru1B Ru3B P1B . . . . 148.491(15) ?
Ru2B Ru1B Ru3B P1B . . . . 166.232(10) ?
C36B Ru1B Ru3B Ru2B . . . . 171.55(4) ?
C35B Ru1B Ru3B Ru2B . . . . 76.23(4) ?
C37B Ru1B Ru3B Ru2B . . . . -101.35(4) ?
As1B Ru1B Ru3B Ru2B . . . . -17.741(12) ?
C36B Ru1B As1B C7B . . . . 72.03(6) ?
C35B Ru1B As1B C7B . . . . 167.47(6) ?
C37B Ru1B As1B C7B . . . . -16.41(6) ?
Ru3B Ru1B As1B C7B . . . . -98.78(5) ?
Ru2B Ru1B As1B C7B . . . . -114.00(5) ?
C36B Ru1B As1B C1B . . . . -51.31(7) ?
C35B Ru1B As1B C1B . . . . 44.12(6) ?
C37B Ru1B As1B C1B . . . . -139.76(6) ?
Ru3B Ru1B As1B C1B . . . . 137.87(5) ?
Ru2B Ru1B As1B C1B . . . . 122.65(5) ?
C36B Ru1B As1B C13B . . . . -170.23(7) ?
C35B Ru1B As1B C13B . . . . -74.79(6) ?
C37B Ru1B As1B C13B . . . . 101.32(6) ?
Ru3B Ru1B As1B C13B . . . . 18.95(5) ?
Ru2B Ru1B As1B C13B . . . . 3.74(5) ?
C39B Ru2B As2B C14B . . . . 106.20(7) ?
C38B Ru2B As2B C14B . . . . -162.75(7) ?
C40B Ru2B As2B C14B . . . . 13.86(7) ?
Ru3B Ru2B As2B C14B . . . . -61.11(6) ?
Ru1B Ru2B As2B C14B . . . . -84.02(5) ?
C39B Ru2B As2B C20B . . . . -15.31(7) ?
C38B Ru2B As2B C20B . . . . 75.74(6) ?
C40B Ru2B As2B C20B . . . . -107.64(6) ?
Ru3B Ru2B As2B C20B . . . . 177.38(5) ?
Ru1B Ru2B As2B C20B . . . . 154.48(5) ?
C39B Ru2B As2B C13B . . . . -131.51(6) ?
C38B Ru2B As2B C13B . . . . -40.46(6) ?
C40B Ru2B As2B C13B . . . . 136.16(6) ?
Ru3B Ru2B As2B C13B . . . . 61.18(5) ?
Ru1B Ru2B As2B C13B . . . . 38.28(5) ?
C42B Ru3B P1B O12B . . . . 127.58(7) ?
C41B Ru3B P1B O12B . . . . -139.36(7) ?
C43B Ru3B P1B O12B . . . . 32.98(7) ?
Ru2B Ru3B P1B O12B . . . . -22.73(6) ?
Ru1B Ru3B P1B O12B . . . . -56.05(5) ?
C42B Ru3B P1B O11B . . . . -116.72(7) ?
C41B Ru3B P1B O11B . . . . -23.67(7) ?
C43B Ru3B P1B O11B . . . . 148.68(7) ?
Ru2B Ru3B P1B O11B . . . . 92.97(6) ?
Ru1B Ru3B P1B O11B . . . . 59.65(5) ?
C42B Ru3B P1B O10B . . . . 5.80(8) ?
C41B Ru3B P1B O10B . . . . 98.85(7) ?
C43B Ru3B P1B O10B . . . . -88.80(7) ?
Ru2B Ru3B P1B O10B . . . . -144.51(6) ?
Ru1B Ru3B P1B O10B . . . . -177.83(6) ?
O12B P1B O10B C26B . . . . -89.98(14) ?
O11B P1B O10B C26B . . . . 166.78(13) ?
Ru3B P1B O10B C26B . . . . 33.39(15) ?
O12B P1B O11B C29B . . . . -166.45(12) ?
O10B P1B O11B C29B . . . . -58.39(13) ?
Ru3B P1B O11B C29B . . . . 73.39(13) ?
O11B P1B O12B C32B . . . . 50.58(13) ?
O10B P1B O12B C32B . . . . -51.39(13) ?
Ru3B P1B O12B C32B . . . . 179.28(11) ?
C7B As1B C1B C6B . . . . -132.60(12) ?
C13B As1B C1B C6B . . . . 122.97(12) ?
Ru1B As1B C1B C6B . . . . -3.14(13) ?
C7B As1B C1B C2B . . . . 52.11(13) ?
C13B As1B C1B C2B . . . . -52.32(13) ?
Ru1B As1B C1B C2B . . . . -178.43(10) ?
C6B C1B C2B C3B . . . . -1.5(2) ?
As1B C1B C2B C3B . . . . 173.85(12) ?
C1B C2B C3B C4B . . . . 0.0(2) ?
C2B C3B C4B C5B . . . . 1.5(2) ?
C3B C4B C5B C6B . . . . -1.4(2) ?
C2B C1B C6B C5B . . . . 1.6(2) ?
As1B C1B C6B C5B . . . . -173.71(11) ?
C4B C5B C6B C1B . . . . -0.1(2) ?
C1B As1B C7B C8B . . . . -145.53(14) ?
C13B As1B C7B C8B . . . . -42.27(15) ?
Ru1B As1B C7B C8B . . . . 82.55(14) ?
C1B As1B C7B C12B . . . . 42.33(13) ?
C13B As1B C7B C12B . . . . 145.60(12) ?
Ru1B As1B C7B C12B . . . . -89.59(12) ?
C12B C7B C8B C9B . . . . -1.0(3) ?
As1B C7B C8B C9B . . . . -173.15(15) ?
C7B C8B C9B C10B . . . . 0.3(3) ?
C8B C9B C10B C11B . . . . 0.6(3) ?
C9B C10B C11B C12B . . . . -0.9(3) ?
C10B C11B C12B C7B . . . . 0.1(2) ?
C8B C7B C12B C11B . . . . 0.8(2) ?
As1B C7B C12B C11B . . . . 173.03(12) ?
C14B As2B C13B As1B . . . . 88.38(8) ?
C20B As2B C13B As1B . . . . -168.92(7) ?
Ru2B As2B C13B As1B . . . . -42.52(8) ?
C7B As1B C13B As2B . . . . 147.51(7) ?
C1B As1B C13B As2B . . . . -107.27(8) ?
Ru1B As1B C13B As2B . . . . 22.10(9) ?
C20B As2B C14B C19B . . . . -107.22(13) ?
C13B As2B C14B C19B . . . . -3.33(14) ?
Ru2B As2B C14B C19B . . . . 122.33(12) ?
C20B As2B C14B C15B . . . . 68.55(12) ?
C13B As2B C14B C15B . . . . 172.44(11) ?
Ru2B As2B C14B C15B . . . . -61.90(12) ?
C19B C14B C15B C16B . . . . 1.5(2) ?
As2B C14B C15B C16B . . . . -174.46(13) ?
C14B C15B C16B C17B . . . . -1.0(3) ?
C15B C16B C17B C18B . . . . -0.5(3) ?
C16B C17B C18B C19B . . . . 1.5(3) ?
C15B C14B C19B C18B . . . . -0.5(2) ?
As2B C14B C19B C18B . . . . 175.18(13) ?
C17B C18B C19B C14B . . . . -1.0(3) ?
C14B As2B C20B C21B . . . . 18.73(14) ?
C13B As2B C20B C21B . . . . -88.01(14) ?
Ru2B As2B C20B C21B . . . . 150.28(12) ?
C14B As2B C20B C25B . . . . -159.07(12) ?
C13B As2B C20B C25B . . . . 94.18(13) ?
Ru2B As2B C20B C25B . . . . -27.52(14) ?
C25B C20B C21B C22B . . . . 0.5(3) ?
As2B C20B C21B C22B . . . . -177.27(14) ?
C20B C21B C22B C23B . . . . -0.3(3) ?
C21B C22B C23B C24B . . . . -0.4(3) ?
C22B C23B C24B C25B . . . . 0.9(3) ?
C23B C24B C25B C20B . . . . -0.7(3) ?
C21B C20B C25B C24B . . . . 0.0(2) ?
As2B C20B C25B C24B . . . . 177.84(13) ?
P1B O10B C26B C27B . . . . 116.73(17) ?
P1B O10B C26B C28B . . . . -121.64(15) ?
P1B O11B C29B C31B . . . . 101.12(17) ?
P1B O11B C29B C30B . . . . -137.85(13) ?
P1B O12B C32B C33B . . . . -98.61(15) ?
P1B O12B C32B C34B . . . . 139.65(13) ?
C36B Ru1B C35B O1B . . . . 48.2(12) ?
C37B Ru1B C35B O1B . . . . -174.1(10) ?
As1B Ru1B C35B O1B . . . . -54.2(12) ?
Ru3B Ru1B C35B O1B . . . . 153.4(12) ?
Ru2B Ru1B C35B O1B . . . . -148.2(12) ?
C35B Ru1B C36B O2B . . . . -100(15) ?
C37B Ru1B C36B O2B . . . . 83(15) ?
As1B Ru1B C36B O2B . . . . -8(15) ?
Ru3B Ru1B C36B O2B . . . . 17E1(10) ?
Ru2B Ru1B C36B O2B . . . . -17E1(10) ?
C36B Ru1B C37B O3B . . . . -42.7(12) ?
C35B Ru1B C37B O3B . . . . 18E1(10) ?
As1B Ru1B C37B O3B . . . . 59.5(12) ?
Ru3B Ru1B C37B O3B . . . . -148.0(12) ?
Ru2B Ru1B C37B O3B . . . . 153.9(12) ?
C39B Ru2B C38B O4B . . . . 49.3(12) ?
C40B Ru2B C38B O4B . . . . 167.8(9) ?
As2B Ru2B C38B O4B . . . . -57.5(12) ?
Ru3B Ru2B C38B O4B . . . . 152.9(11) ?
Ru1B Ru2B C38B O4B . . . . -149.6(12) ?
C38B Ru2B C39B O5B . . . . 34(3) ?
C40B Ru2B C39B O5B . . . . -142(3) ?
As2B Ru2B C39B O5B . . . . 124(3) ?
Ru3B Ru2B C39B O5B . . . . -63(3) ?
Ru1B Ru2B C39B O5B . . . . -27(3) ?
C39B Ru2B C40B O6B . . . . -35.6(12) ?
C38B Ru2B C40B O6B . . . . -154.0(10) ?
As2B Ru2B C40B O6B . . . . 71.4(12) ?
Ru3B Ru2B C40B O6B . . . . -139.0(12) ?
Ru1B Ru2B C40B O6B . . . . 163.9(12) ?
C42B Ru3B C41B O7B . . . . 44.8(16) ?
C43B Ru3B C41B O7B . . . . -153.8(14) ?
P1B Ru3B C41B O7B . . . . -59.9(16) ?
Ru2B Ru3B C41B O7B . . . . 140.0(16) ?
Ru1B Ru3B C41B O7B . . . . -160.7(16) ?
C41B Ru3B C42B O8B . . . . 59(2) ?
C43B Ru3B C42B O8B . . . . -119(2) ?
P1B Ru3B C42B O8B . . . . 152(2) ?
Ru2B Ru3B C42B O8B . . . . -39(2) ?
Ru1B Ru3B C42B O8B . . . . -20(2) ?
C42B Ru3B C43B O9B . . . . -66.2(15) ?
C41B Ru3B C43B O9B . . . . 132.3(13) ?
P1B Ru3B C43B O9B . . . . 38.2(15) ?
Ru2B Ru3B C43B O9B . . . . -160.3(15) ?
Ru1B Ru3B C43B O9B . . . . 139.2(15) ?
